data_7712717
loop_
_publ_author_name
'Emerson-King, Jack'
'Chaplin, Adrian B.'

_publ_section_title
;
 Template synthesis of an intermediate in silver salt metathesis using a
 calix[4]arene-based diphosphine ligand
;
_journal_name_full 'Dalton Transactions'
_journal_paper_doi 10.1039/D3DT00567D
_journal_year 2023
_chemical_formula_moiety 'C156 H156 Cl2 O8 P4 Rh2,0.5(C6 H14)'
_chemical_formula_sum 'C159 H163 Cl2 O8 P4 Rh2'
_chemical_formula_weight 2602.48
_chemical_melting_point ?
_space_group_crystal_system triclinic
_space_group_IT_number 2
_space_group_name_Hall '-P 1'
_space_group_name_H-M_alt 'P -1'
_atom_sites_solution_hydrogens geom
_atom_sites_solution_primary dual
_atom_sites_solution_secondary difmap
_audit_creation_date 2023-03-16
_audit_creation_method
;
Olex2 1.3-ac4
(compiled 2020.11.27 svn.r5f609507 for Rigaku Oxford Diffraction, GUI svn.r6214)
;
_audit_update_record
;
2023-03-16 deposited with the CCDC.	2023-04-03 downloaded from the CCDC.
;
_cell_angle_alpha 75.020(5)
_cell_angle_beta 87.021(4)
_cell_angle_gamma 89.684(4)
_cell_formula_units_Z 2
_cell_length_a 17.9994(8)
_cell_length_b 18.5281(8)
_cell_length_c 21.3105(14)
_cell_measurement_reflns_used 13670
_cell_measurement_temperature 150(2)
_cell_measurement_theta_max 72.9240
_cell_measurement_theta_min 3.7430
_cell_volume 6855.9(6)
_computing_cell_refinement 'CrysAlisPro 1.171.41.116a (Rigaku OD, 2021)'
_computing_data_collection 'CrysAlisPro 1.171.41.116a (Rigaku OD, 2021)'
_computing_data_reduction 'CrysAlisPro 1.171.41.116a (Rigaku OD, 2021)'
_computing_molecular_graphics 'Olex2 1.3-ac4 (Dolomanov et al., 2009)'
_computing_publication_material 'Olex2 1.3-ac4 (Dolomanov et al., 2009)'
_computing_structure_refinement 'SHELXL 2018/3 (Sheldrick, 2015)'
_computing_structure_solution 'SHELXT  (Sheldrick, 2015)'
_diffrn_ambient_environment N~2~
_diffrn_ambient_temperature 150(2)
_diffrn_detector 'CCD plate'
_diffrn_detector_area_resol_mean 5.3046
_diffrn_detector_type AtlasS2
_diffrn_measured_fraction_theta_full 0.969
_diffrn_measured_fraction_theta_max 0.969
_diffrn_measurement_details
;
List of Runs (angles in degrees, time in seconds):

  # Type    Start    End  Width  t~exp~   \w     \q     \k     \f   Frames
#--------------------------------------------------------------------------
  1  \w   -128.00 -35.00   1.00   15.00    --  -40.86-178.00  60.00   93
  2  \w    -68.00  29.00   1.00   15.00    --  -40.86  57.00  90.00   97
  3  \w   -111.00 -14.00   1.00   15.00    --  -40.86 -57.00 -60.00   97
  4  \w      9.00 115.00   1.00   15.00    --   40.86  77.00-150.00  106
  5  \w      1.00  81.00   1.00   15.00    --   40.86 -99.00  90.00   80
  6  \w     57.00 128.00   1.00   15.00    --   40.86 178.00 -30.00   71
  7  \w     25.00 109.00   1.00   60.00    --  106.00 -94.00 -30.00   84
  8  \w     78.00 176.00   1.00   60.00    --  106.00  61.00-120.00   98
  9  \w     25.00 109.00   1.00   60.00    --  106.00 -94.00-150.00   84
 10  \w     31.00 130.00   1.00   60.00    --  106.00 -30.00   0.00   99
 11  \w     36.00 134.00   1.00   60.00    --  106.00 -61.00-120.00   98
 12  \w     34.00 121.00   1.00   60.00    --  106.00-125.00 120.00   87
 13  \w     82.00 177.00   1.00   60.00    --  106.00  45.00  30.00   95
 14  \w     25.00 109.00   1.00   60.00    --  106.00 -94.00 -90.00   84
 15  \w     94.00 178.00   1.00   60.00    --  106.00 125.00 -90.00   84
 16  \w     34.00 121.00   1.00   60.00    --  106.00-125.00-180.00   87
 17  \w     94.00 178.00   1.00   60.00    --  106.00 125.00 -60.00   84
 18  \w     94.00 178.00   1.00   60.00    --  106.00 125.00 -30.00   84
 19  \w     36.00 134.00   1.00   60.00    --  106.00 -61.00   0.00   98
 20  \w   -111.00 -14.00   1.00   15.00    --  -40.86 -57.00  60.00   97
 21  \w   -115.00  -9.00   1.00   15.00    --  -40.86 -77.00  30.00  106
 22  \w   -114.00 -19.00   1.00   15.00    --  -40.86 -37.00 120.00   95
 23  \w   -115.00  -9.00   1.00   15.00    --  -40.86 -77.00 -90.00  106
 24  \w     57.00 128.00   1.00   15.00    --   40.86 178.00  60.00   71
;
_diffrn_measurement_device 'four-circle diffractometer'
_diffrn_measurement_device_type 'Rigaku Oxford Diffraction: SuperNova, Dual, Cu at zero, AtlasS2'
_diffrn_measurement_method '\w scans'
_diffrn_orient_matrix_type 'CrysAlisPro convention (1999,Acta A55,543-557)'
_diffrn_orient_matrix_UB_11 0.0007952000
_diffrn_orient_matrix_UB_12 0.0384048000
_diffrn_orient_matrix_UB_13 -0.0733613000
_diffrn_orient_matrix_UB_21 -0.0567991000
_diffrn_orient_matrix_UB_22 0.0574544000
_diffrn_orient_matrix_UB_23 0.0133354000
_diffrn_orient_matrix_UB_31 0.0641808000
_diffrn_orient_matrix_UB_32 0.0513134000
_diffrn_orient_matrix_UB_33 0.0074739000
_diffrn_radiation_monochromator mirror
_diffrn_radiation_probe x-ray
_diffrn_radiation_type 'Cu K\a'
_diffrn_radiation_wavelength 1.54184
_diffrn_reflns_av_R_equivalents 0.1122
_diffrn_reflns_av_unetI/netI 0.1078
_diffrn_reflns_Laue_measured_fraction_full 0.969
_diffrn_reflns_Laue_measured_fraction_max 0.969
_diffrn_reflns_limit_h_max 21
_diffrn_reflns_limit_h_min -21
_diffrn_reflns_limit_k_max 22
_diffrn_reflns_limit_k_min -21
_diffrn_reflns_limit_l_max 25
_diffrn_reflns_limit_l_min 0
_diffrn_reflns_number 23471
_diffrn_reflns_point_group_measured_fraction_full 0.969
_diffrn_reflns_point_group_measured_fraction_max 0.969
_diffrn_reflns_theta_full 66.598
_diffrn_reflns_theta_max 66.598
_diffrn_reflns_theta_min 6.370
_diffrn_source 'micro-focus sealed X-ray tube'
_diffrn_source_type 'SuperNova (Cu) X-ray Source'
_exptl_absorpt_coefficient_mu 3.192
_exptl_absorpt_correction_T_max 1.000
_exptl_absorpt_correction_T_min 0.491
_exptl_absorpt_correction_type gaussian
_exptl_absorpt_process_details
;
CrysAlisPro 1.171.41.116a (Rigaku Oxford Diffraction, 2021)
Numerical absorption correction based on gaussian integration over
a multifaceted crystal model
Empirical absorption correction using spherical harmonics,
implemented in SCALE3 ABSPACK scaling algorithm.
;
_exptl_crystal_colour yellow
_exptl_crystal_colour_primary yellow
_exptl_crystal_density_diffrn 1.261
_exptl_crystal_density_meas ?
_exptl_crystal_description plate
_exptl_crystal_F_000 2730
_exptl_crystal_recrystallization_method 'Crystals grown from CH2Cl2-hexane at 293 K'
_exptl_crystal_size_max 0.201
_exptl_crystal_size_mid 0.122
_exptl_crystal_size_min 0.037
_refine_diff_density_max 4.858
_refine_diff_density_min -1.647
_refine_diff_density_rms 0.161
_refine_ls_extinction_method none
_refine_ls_goodness_of_fit_ref 1.063
_refine_ls_hydrogen_treatment constr
_refine_ls_matrix_type full
_refine_ls_number_parameters 1595
_refine_ls_number_reflns 23471
_refine_ls_number_restraints 263
_refine_ls_restrained_S_all 1.058
_refine_ls_R_factor_all 0.1793
_refine_ls_R_factor_gt 0.1471
_refine_ls_shift/su_max 0.001
_refine_ls_shift/su_mean 0.000
_refine_ls_structure_factor_coef Fsqd
_refine_ls_weighting_details 'w=1/[\s^2^(Fo^2^)+(0.1526P)^2^+106.8875P] where P=(Fo^2^+2Fc^2^)/3'
_refine_ls_weighting_scheme calc
_refine_ls_wR_factor_gt 0.3643
_refine_ls_wR_factor_ref 0.3859
_reflns_Friedel_coverage 0.000
_reflns_number_gt 16703
_reflns_number_total 23471
_reflns_threshold_expression 'I > 2\s(I)'
_cod_data_source_file d3dt00567d2.cif
_cod_data_source_block 0303abc17s
_cod_depositor_comments
;
The following automatic conversions were performed:

data item '_chemical_melting_point' value 'not measured' was changed
to '?' -- the value is undefined or not given.

data item '_exptl_crystal_density_meas' value 'not measured' was
changed to '?' -- the value is perceived as not measured.

Automatic conversion script
Id: cif_fix_values 7556 2019-12-06 15:28:31Z antanas 
;
_cod_database_code 7712717
_shelx_shelxl_version_number 2018/3
_shelx_space_group_comment
;
The symmetry employed for this shelxl refinement is uniquely defined
by the following loop, which should always be used as a source of
symmetry information in preference to the above space-group names.
They are only intended as comments.
;
_olex2_refinement_description
;
1. Twinned data refinement
 Scales: 0.89(7)
 0.037(4) 0.07(7)
2. Fixed Uiso
 At 1.2 times of:
  All C(H) groups, All C(H,H) groups, All C(H,H,H,H) groups
 At 1.5 times of:
  All C(H,H,H) groups, All C(H,H,H,H,H,H) groups
3. Restrained distances
 O66-C67 \\sim O76-C77 \\sim O96-C97 \\sim O86-C87 \\sim O96A-C97A \\sim
O66A-C67A \\sim O76A-C77A ~
 O86A-C87A
 with sigma of 0.01
 C88A-C87A \\sim C89A-C88A \\sim C79A-C78A \\sim C78A-C77A \\sim C69A-C68A
\\sim C68A-C67A \\sim C99A-
 C98A \\sim C99A-C98B \\sim C98A-C97A \\sim C98B-C97A \\sim C79-C78 \\sim
C78-C77 \\sim C99-C98 \\sim C98-
 C97 \\sim C89-C88 \\sim C88-C87 \\sim C68-C67 \\sim C69-C68
 with sigma of 0.01
 C902-C901 \\sim C903-C902 \\sim C903-C903_$1
 with sigma of 0.01
 C901-C903 \\sim C902-C903_$1
 with sigma of 0.01
4. Uiso/Uaniso restraints and constraints
O66 \\sim C67 \\sim C68 \\sim C69 \\sim C97A \\sim C98A \\sim C98B \\sim C99A
\\sim C901 \\sim C901 \\sim C902 \\sim C902 \\sim C903 \\sim C903: within 2A
with sigma of 0.001 and sigma for terminal atoms of 0.002 within 2A
Uanis(C901) \\sim Ueq, Uanis(C902) \\sim Ueq, Uanis(C903) \\sim Ueq,
Uanis(C903) \\sim Ueq, Uanis(C902) \\sim Ueq, Uanis(C901) \\sim Ueq: with sigma
of 0.01 and sigma for terminal atoms of 0.02
5. Others
 Fixed Sof: H97A(0.5) H97B(0.5) H97C(0.5) H97D(0.5) C98A(0.5) H98A(0.5)
 H98B(0.5) C98B(0.5) H98C(0.5) H98D(0.5) H99A(0.5) H99B(0.5) H99C(0.5)
 H99D(0.5) H99E(0.5) H99F(0.5)
6.a Secondary CH2 refined with riding coordinates:
 C33(H33C,H33D), C53(H53C,H53D), C67(H67C,H67D), C68(H68C,H68D), C77(H77C,
 H77D), C78(H78C,H78D), C87(H87C,H87D), C88(H88C,H88D), C97(H97E,H97F),
 C98(H98E,H98F), C607(H60A,H60B), C708(H70B,H70C), C809(H80A,H80B), C906(H90B,
 H90C), C33A(H33A,H33B), C53A(H53A,H53B), C67A(H67A,H67B), C68A(H68A,H68B),
 C77A(H77A,H77B), C78A(H78A,H78B), C87A(H87A,H87B), C88A(H88A,H88B), C97A(H97A,
 H97B), C97A(H97C,H97D), C98A(H98A,H98B), C98B(H98C,H98D), C617(H61B,H61C),
 C718(H71B,H71C), C819(H81B,H81C), C916(H91B,H91C), C902(H90G,H90H), C903(H90I,
 H90J)
6.b Aromatic/amide H refined with riding coordinates:
 C5(H5), C6(H6), C7(H7), C8(H8), C11(H11), C12(H12), C13(H13), C14(H14),
 C22(H22), C23(H23), C24(H24), C25(H25), C26(H26), C28(H28), C29(H29), C30(H30),
  C31(H31), C32(H32), C42(H42), C43(H43), C44(H44), C45(H45), C46(H46),
 C48(H48), C49(H49), C50(H50), C51(H51), C52(H52), C61(H61), C65(H65), C70(H70),
  C71(H71), C75(H75), C81(H81), C85(H85), C90(H90), C91(H91), C95(H95),
 C5A(H5A), C6A(H6A), C7A(H7A), C8A(H8A), C11A(H11A), C12A(H12A), C13A(H13A),
 C14A(H14A), C22A(H22A), C23A(H23A), C24A(H24A), C25A(H25A), C26A(H26A),
 C28A(H28A), C29A(H29A), C30A(H30A), C31A(H31A), C32A(H32A), C42A(H42A),
 C43A(H43A), C44A(H44A), C45A(H45A), C46A(H46A), C48A(H48A), C49A(H49A),
 C50A(H50A), C51A(H51A), C52A(H52A), C61A(H61A), C65A(H65A), C70A(H70A),
 C71A(H71A), C75A(H75A), C81A(H81A), C85A(H85A), C90A(H90A), C91A(H91A),
 C95A(H95A)
6.c Idealised Me refined with riding coordinates:
 C99A(H99A,H99B,H99C), C99A(H99D,H99E,H99F)
6.d Idealised Me refined as rotating group:
 C69(H69D,H69E,H69F), C79(H79D,H79E,H79F), C89(H89D,H89E,H89F), C99(H99G,H99H,
 H99I), C69A(H69A,H69B,H69C), C79A(H79A,H79B,H79C), C89A(H89A,H89B,H89C),
 C901(H90D,H90E,H90F)
;
_olex2_submission_special_instructions 'No special instructions were received'
_oxdiff_exptl_absorpt_empirical_details
;
Empirical correction (ABSPACK) includes:
- Absorption correction using spherical harmonics
- Frame scaling
;
_oxdiff_exptl_absorpt_empirical_full_max 10.408
_oxdiff_exptl_absorpt_empirical_full_min 0.458

loop_
_space_group_symop_operation_xyz
'x, y, z'
'-x, -y, -z'

loop_
_atom_site_label
_atom_site_type_symbol
_atom_site_fract_x
_atom_site_fract_y
_atom_site_fract_z
_atom_site_U_iso_or_equiv
_atom_site_adp_type
_atom_site_occupancy
_atom_site_site_symmetry_order
_atom_site_calc_flag
_atom_site_refinement_flags_posn
_atom_site_refinement_flags_adp
_atom_site_refinement_flags_occupancy
_atom_site_disorder_assembly
_atom_site_disorder_group
Rh1 Rh 0.82876(5) 0.90824(5) 0.46097(5) 0.0387(3) Uani 1 1 d . . . . .
Cl1 Cl 0.8555(2) 1.02520(16) 0.48558(19) 0.0560(9) Uani 1 1 d . . . . .
P20 P 0.78370(19) 0.85553(17) 0.56699(17) 0.0409(8) Uani 1 1 d . . . . .
P40 P 1.12964(19) 1.04599(17) 0.64660(17) 0.0410(8) Uani 1 1 d . . . . .
O66 O 0.7196(13) 0.7729(14) 0.8833(8) 0.179(6) Uani 1 1 d D U . . .
O76 O 0.9270(7) 0.7412(5) 0.8930(5) 0.069(3) Uani 1 1 d D . . . .
O86 O 1.0244(6) 0.8533(6) 0.9336(5) 0.061(3) Uani 1 1 d D . . . .
O96 O 0.8240(6) 0.9088(6) 0.9059(5) 0.063(3) Uani 1 1 d D . . . .
C4 C 0.9108(7) 0.8332(7) 0.4751(7) 0.041(3) Uani 1 1 d . . . . .
C5 C 0.9791(8) 0.8495(8) 0.4957(8) 0.052(4) Uani 1 1 d . . . . .
H5 H 0.988872 0.897432 0.501912 0.062 Uiso 1 1 calc R U . . .
C6 C 1.0322(8) 0.7950(9) 0.5069(8) 0.061(4) Uani 1 1 d . . . . .
H6 H 1.077860 0.804109 0.524065 0.073 Uiso 1 1 calc R U . . .
C7 C 1.0202(9) 0.7264(8) 0.4935(9) 0.063(4) Uani 1 1 d . . . . .
H7 H 1.058777 0.690485 0.497656 0.076 Uiso 1 1 calc R U . . .
C8 C 0.9508(9) 0.7117(7) 0.4740(8) 0.056(4) Uani 1 1 d . . . . .
H8 H 0.940908 0.663408 0.468505 0.067 Uiso 1 1 calc R U . . .
C9 C 0.8963(8) 0.7644(8) 0.4624(8) 0.054(4) Uani 1 1 d . . . . .
C10 C 0.8215(7) 0.7585(7) 0.4404(7) 0.043(3) Uani 1 1 d . . . . .
C11 C 0.7907(8) 0.6964(7) 0.4230(8) 0.054(4) Uani 1 1 d . . . . .
H11 H 0.817909 0.651304 0.428340 0.065 Uiso 1 1 calc R U . . .
C12 C 0.7225(10) 0.7021(8) 0.3988(8) 0.060(4) Uani 1 1 d . . . . .
H12 H 0.701914 0.660552 0.387212 0.072 Uiso 1 1 calc R U . . .
C13 C 0.6826(8) 0.7659(8) 0.3907(8) 0.057(4) Uani 1 1 d . . . . .
H13 H 0.634944 0.768353 0.373057 0.069 Uiso 1 1 calc R U . . .
C14 C 0.7106(8) 0.8282(8) 0.4078(7) 0.049(3) Uani 1 1 d . . . . .
H14 H 0.682473 0.872753 0.402229 0.059 Uiso 1 1 calc R U . . .
C15 C 0.7812(7) 0.8230(7) 0.4335(7) 0.042(3) Uani 1 1 d . . . . .
C21 C 0.6902(7) 0.8897(8) 0.5838(8) 0.054(4) Uani 1 1 d . . . . .
C22 C 0.6602(7) 0.9470(7) 0.5369(8) 0.047(3) Uani 1 1 d . . . . .
H22 H 0.688082 0.967456 0.497244 0.056 Uiso 1 1 calc R U . . .
C23 C 0.5928(10) 0.9739(9) 0.5465(10) 0.067(5) Uani 1 1 d . . . . .
H23 H 0.572992 1.013131 0.513753 0.081 Uiso 1 1 calc R U . . .
C24 C 0.5526(9) 0.9452(10) 0.6029(11) 0.070(5) Uani 1 1 d . . . . .
H24 H 0.504105 0.963726 0.608518 0.083 Uiso 1 1 calc R U . . .
C25 C 0.5793(10) 0.8917(10) 0.6507(10) 0.073(5) Uani 1 1 d . . . . .
H25 H 0.550960 0.873734 0.690540 0.087 Uiso 1 1 calc R U . . .
C26 C 0.6499(8) 0.8622(9) 0.6416(8) 0.056(4) Uani 1 1 d . . . . .
H26 H 0.669585 0.823633 0.674978 0.067 Uiso 1 1 calc R U . . .
C27 C 0.7711(8) 0.7556(8) 0.5898(6) 0.043(3) Uani 1 1 d . . . . .
C28 C 0.8353(9) 0.7085(8) 0.6068(7) 0.054(4) Uani 1 1 d . . . . .
H28 H 0.882434 0.730146 0.609141 0.065 Uiso 1 1 calc R U . . .
C29 C 0.8275(10) 0.6313(8) 0.6195(9) 0.066(4) Uani 1 1 d . . . . .
H29 H 0.869240 0.600063 0.631369 0.079 Uiso 1 1 calc R U . . .
C30 C 0.7594(11) 0.6001(8) 0.6149(10) 0.075(5) Uani 1 1 d . . . . .
H30 H 0.755327 0.547311 0.623334 0.089 Uiso 1 1 calc R U . . .
C31 C 0.6970(10) 0.6427(9) 0.5986(8) 0.064(4) Uani 1 1 d . . . . .
H31 H 0.650739 0.619835 0.595459 0.077 Uiso 1 1 calc R U . . .
C32 C 0.7031(9) 0.7196(7) 0.5868(8) 0.053(4) Uani 1 1 d . . . . .
H32 H 0.659923 0.749031 0.576202 0.064 Uiso 1 1 calc R U . . .
C33 C 0.8438(8) 0.8793(9) 0.6245(8) 0.059(4) Uani 1 1 d . . . . .
H33C H 0.893138 0.856884 0.619812 0.070 Uiso 1 1 calc R U . . .
H33D H 0.850708 0.934219 0.612511 0.070 Uiso 1 1 calc R U . . .
C41 C 1.0990(8) 1.1196(7) 0.6847(7) 0.049(3) Uani 1 1 d . . . . .
C42 C 1.1448(8) 1.1517(8) 0.7206(8) 0.053(4) Uani 1 1 d . . . . .
H42 H 1.193004 1.131865 0.729525 0.063 Uiso 1 1 calc R U . . .
C43 C 1.1224(10) 1.2103(9) 0.7430(9) 0.069(5) Uani 1 1 d . . . . .
H43 H 1.155124 1.231232 0.767186 0.083 Uiso 1 1 calc R U . . .
C44 C 1.0514(11) 1.2408(8) 0.7310(9) 0.073(5) Uani 1 1 d . . . . .
H44 H 1.035442 1.281440 0.747774 0.087 Uiso 1 1 calc R U . . .
C45 C 1.0057(9) 1.2109(8) 0.6947(9) 0.062(4) Uani 1 1 d . . . . .
H45 H 0.957879 1.231419 0.685009 0.075 Uiso 1 1 calc R U . . .
C46 C 1.0301(8) 1.1493(7) 0.6719(8) 0.053(4) Uani 1 1 d . . . . .
H46 H 0.998136 1.128102 0.647197 0.063 Uiso 1 1 calc R U . . .
C47 C 1.2019(8) 0.9933(6) 0.6979(7) 0.044(3) Uani 1 1 d . . . . .
C48 C 1.2592(9) 0.9638(8) 0.6655(8) 0.057(4) Uani 1 1 d . . . . .
H48 H 1.260740 0.973066 0.619429 0.068 Uiso 1 1 calc R U . . .
C49 C 1.3135(10) 0.9211(9) 0.7009(9) 0.065(4) Uani 1 1 d . . . . .
H49 H 1.352077 0.899693 0.679608 0.078 Uiso 1 1 calc R U . . .
C50 C 1.3112(11) 0.9098(10) 0.7679(10) 0.074(5) Uani 1 1 d . . . . .
H50 H 1.348279 0.880258 0.792448 0.089 Uiso 1 1 calc R U . . .
C51 C 1.2569(11) 0.9402(11) 0.7988(10) 0.080(5) Uani 1 1 d . . . . .
H51 H 1.257468 0.934139 0.844421 0.097 Uiso 1 1 calc R U . . .
C52 C 1.2000(10) 0.9806(9) 0.7637(8) 0.060(4) Uani 1 1 d . . . . .
H52 H 1.159984 0.999134 0.785814 0.072 Uiso 1 1 calc R U . . .
C53 C 1.0503(7) 0.9766(7) 0.6632(7) 0.045(3) Uani 1 1 d . . . . .
H53C H 1.004569 1.002371 0.645581 0.054 Uiso 1 1 calc R U . . .
H53D H 1.061580 0.937333 0.640308 0.054 Uiso 1 1 calc R U . . .
C60 C 0.8170(9) 0.8546(9) 0.6957(7) 0.061(4) Uani 1 1 d . . . . .
C61 C 0.7784(9) 0.8997(10) 0.7262(8) 0.064(4) Uani 1 1 d . . . . .
H61 H 0.773280 0.950529 0.703154 0.076 Uiso 1 1 calc R U . . .
C62 C 0.7459(11) 0.8773(11) 0.7882(8) 0.071(5) Uani 1 1 d . . . . .
C63 C 0.7556(12) 0.8016(14) 0.8223(9) 0.084(7) Uani 1 1 d . . . . .
C64 C 0.7974(13) 0.7558(11) 0.7969(9) 0.080(6) Uani 1 1 d . . . . .
C65 C 0.8306(11) 0.7848(10) 0.7321(9) 0.072(5) Uani 1 1 d . . . . .
H65 H 0.863082 0.753760 0.714347 0.086 Uiso 1 1 calc R U . . .
C67 C 0.6661(15) 0.7170(16) 0.8840(13) 0.179(6) Uani 1 1 d D U . . .
H67C H 0.679141 0.671699 0.917755 0.215 Uiso 1 1 calc R U . . .
H67D H 0.671329 0.704403 0.841603 0.215 Uiso 1 1 calc R U . . .
C68 C 0.5870(15) 0.7326(17) 0.8958(12) 0.179(6) Uani 1 1 d D U . . .
H68C H 0.556933 0.686191 0.903831 0.215 Uiso 1 1 calc R U . . .
H68D H 0.580271 0.753270 0.934104 0.215 Uiso 1 1 calc R U . . .
C69 C 0.5639(17) 0.7873(17) 0.8369(12) 0.179(6) Uani 1 1 d D U . . .
H69D H 0.602130 0.826383 0.822582 0.269 Uiso 1 1 calc R U . . .
H69E H 0.516730 0.809788 0.846579 0.269 Uiso 1 1 calc R U . . .
H69F H 0.557551 0.762086 0.802346 0.269 Uiso 1 1 calc R U . . .
C70 C 1.008(2) 0.6256(11) 0.7622(13) 0.115(10) Uani 1 1 d . . . . .
H70 H 1.026566 0.597478 0.733540 0.138 Uiso 1 1 calc R U . . .
C71 C 0.933(2) 0.6262(12) 0.7765(11) 0.122(12) Uani 1 1 d . . . . .
H71 H 0.899958 0.601888 0.754735 0.146 Uiso 1 1 calc R U . . .
C72 C 0.9028(16) 0.6622(10) 0.8227(10) 0.097(8) Uani 1 1 d . . . . .
C73 C 0.9554(13) 0.7038(9) 0.8495(8) 0.072(5) Uani 1 1 d . . . . .
C74 C 1.0299(13) 0.7055(8) 0.8338(9) 0.071(5) Uani 1 1 d . . . . .
C75 C 1.0570(18) 0.6659(10) 0.7894(11) 0.112(9) Uani 1 1 d . . . . .
H75 H 1.108752 0.666522 0.777778 0.135 Uiso 1 1 calc R U . . .
C77 C 0.9250(10) 0.6983(8) 0.9584(6) 0.069(5) Uani 1 1 d D . . . .
H77C H 0.976288 0.689587 0.973158 0.083 Uiso 1 1 calc R U . . .
H77D H 0.901323 0.649202 0.961998 0.083 Uiso 1 1 calc R U . . .
C78 C 0.8825(10) 0.7383(9) 0.9995(7) 0.071(5) Uani 1 1 d D . . . .
H78C H 0.830560 0.743680 0.985863 0.085 Uiso 1 1 calc R U . . .
H78D H 0.903839 0.789160 0.991883 0.085 Uiso 1 1 calc R U . . .
C79 C 0.8814(14) 0.7019(12) 1.0698(8) 0.099(7) Uani 1 1 d D . . . .
H79D H 0.864355 0.650012 1.077679 0.149 Uiso 1 1 calc R U . . .
H79E H 0.847593 0.728719 1.093197 0.149 Uiso 1 1 calc R U . . .
H79F H 0.931695 0.702642 1.085265 0.149 Uiso 1 1 calc R U . . .
C80 C 1.0371(8) 0.9423(7) 0.7315(7) 0.046(3) Uani 1 1 d . . . . .
C81 C 1.0635(8) 0.8693(8) 0.7615(8) 0.054(4) Uani 1 1 d . . . . .
H81 H 1.086769 0.840993 0.734792 0.065 Uiso 1 1 calc R U . . .
C82 C 1.0567(9) 0.8390(8) 0.8264(8) 0.056(4) Uani 1 1 d . . . . .
C83 C 1.0274(9) 0.8809(8) 0.8676(7) 0.051(4) Uani 1 1 d . . . . .
C84 C 0.9961(8) 0.9515(7) 0.8394(7) 0.046(3) Uani 1 1 d . . . . .
C85 C 1.0002(8) 0.9783(8) 0.7736(8) 0.049(3) Uani 1 1 d . . . . .
H85 H 0.976552 1.024375 0.755315 0.059 Uiso 1 1 calc R U . . .
C87 C 1.0808(9) 0.8819(9) 0.9648(7) 0.070(5) Uani 1 1 d D . . . .
H87C H 1.076854 0.936901 0.955671 0.084 Uiso 1 1 calc R U . . .
H87D H 1.130471 0.869775 0.948202 0.084 Uiso 1 1 calc R U . . .
C88 C 1.0718(11) 0.8480(8) 1.0356(7) 0.069(5) Uani 1 1 d D . . . .
H88C H 1.020195 0.856242 1.050567 0.083 Uiso 1 1 calc R U . . .
H88D H 1.105672 0.873739 1.058039 0.083 Uiso 1 1 calc R U . . .
C89 C 1.0872(14) 0.7670(9) 1.0548(12) 0.103(7) Uani 1 1 d D . . . .
H89D H 1.061824 0.742315 1.026316 0.154 Uiso 1 1 calc R U . . .
H89E H 1.068969 0.745934 1.099983 0.154 Uiso 1 1 calc R U . . .
H89F H 1.140888 0.759021 1.050879 0.154 Uiso 1 1 calc R U . . .
C90 C 0.8198(12) 1.1178(12) 0.7749(9) 0.078(5) Uani 1 1 d . . . . .
H90 H 0.818356 1.166668 0.746558 0.094 Uiso 1 1 calc R U . . .
C91 C 0.8770(11) 1.0951(10) 0.8113(8) 0.067(4) Uani 1 1 d . . . . .
H91 H 0.916594 1.129748 0.808157 0.080 Uiso 1 1 calc R U . . .
C92 C 0.8839(10) 1.0252(9) 0.8535(8) 0.061(4) Uani 1 1 d . . . . .
C93 C 0.8210(10) 0.9764(10) 0.8626(8) 0.062(4) Uani 1 1 d . . . . .
C94 C 0.7626(9) 0.9934(11) 0.8227(9) 0.065(4) Uani 1 1 d . . . . .
C95 C 0.7616(11) 1.0666(13) 0.7800(9) 0.081(6) Uani 1 1 d . . . . .
H95 H 0.719985 1.081098 0.754074 0.097 Uiso 1 1 calc R U . . .
C97 C 0.7837(9) 0.9031(10) 0.9661(6) 0.071(5) Uani 1 1 d D . . . .
H97E H 0.767692 0.850485 0.984332 0.085 Uiso 1 1 calc R U . . .
H97F H 0.738198 0.933651 0.957649 0.085 Uiso 1 1 calc R U . . .
C98 C 0.8247(10) 0.9271(10) 1.0157(7) 0.074(5) Uani 1 1 d D . . . .
H98E H 0.872261 0.899563 1.021475 0.089 Uiso 1 1 calc R U . . .
H98F H 0.837026 0.980856 0.998955 0.089 Uiso 1 1 calc R U . . .
C99 C 0.7852(11) 0.9155(11) 1.0801(7) 0.077(5) Uani 1 1 d D . . . .
H99G H 0.736402 0.939523 1.074842 0.116 Uiso 1 1 calc R U . . .
H99H H 0.814350 0.937578 1.108082 0.116 Uiso 1 1 calc R U . . .
H99I H 0.778488 0.861891 1.099926 0.116 Uiso 1 1 calc R U . . .
C607 C 0.8216(15) 0.6764(11) 0.8345(11) 0.103(9) Uani 1 1 d . . . . .
H60A H 0.810884 0.670062 0.881626 0.124 Uiso 1 1 calc R U . . .
H60B H 0.791765 0.638755 0.821008 0.124 Uiso 1 1 calc R U . . .
C708 C 1.0816(11) 0.7567(8) 0.8557(9) 0.067(4) Uani 1 1 d . . . . .
H70B H 1.133422 0.749756 0.840511 0.081 Uiso 1 1 calc R U . . .
H70C H 1.079328 0.745161 0.903803 0.081 Uiso 1 1 calc R U . . .
C809 C 0.9565(9) 0.9959(8) 0.8823(8) 0.055(4) Uani 1 1 d . . . . .
H80A H 0.946772 0.963300 0.926715 0.066 Uiso 1 1 calc R U . . .
H80B H 0.988405 1.038090 0.885181 0.066 Uiso 1 1 calc R U . . .
C906 C 0.7081(11) 0.9319(13) 0.8215(9) 0.085(6) Uani 1 1 d . . . . .
H90B H 0.664033 0.953618 0.797722 0.102 Uiso 1 1 calc R U . . .
H90C H 0.691149 0.905561 0.866514 0.102 Uiso 1 1 calc R U . . .
Rh1A Rh 0.67274(5) 0.40368(5) 0.46925(5) 0.0415(3) Uani 1 1 d . . . . .
Cl1A Cl 0.6399(2) 0.51659(17) 0.5008(2) 0.0602(10) Uani 1 1 d . . . . .
P20A P 0.70368(19) 0.34530(18) 0.57475(18) 0.0436(8) Uani 1 1 d . . . . .
P40A P 0.3543(2) 0.54681(17) 0.63816(19) 0.0466(8) Uani 1 1 d . . . . .
O66A O 0.6646(6) 0.2110(6) 0.9021(6) 0.069(3) Uani 1 1 d D . . . .
O76A O 0.4789(6) 0.2214(6) 0.8854(5) 0.064(3) Uani 1 1 d D . . . .
O86A O 0.3915(8) 0.3545(7) 0.9272(6) 0.082(4) Uani 1 1 d D . . . .
O96A O 0.5905(7) 0.3626(7) 0.9155(5) 0.070(3) Uani 1 1 d D . . . .
C4A C 0.5925(8) 0.3277(8) 0.4770(7) 0.050(3) Uani 1 1 d . . . . .
C5A C 0.5219(8) 0.3411(8) 0.4957(8) 0.054(4) Uani 1 1 d . . . . .
H5A H 0.509527 0.387055 0.505580 0.065 Uiso 1 1 calc R U . . .
C6A C 0.4661(9) 0.2848(9) 0.5004(9) 0.067(5) Uani 1 1 d . . . . .
H6A H 0.416158 0.293077 0.513274 0.080 Uiso 1 1 calc R U . . .
C7A C 0.4859(9) 0.2174(9) 0.4860(9) 0.068(5) Uani 1 1 d . . . . .
H7A H 0.449447 0.179571 0.489091 0.082 Uiso 1 1 calc R U . . .
C8A C 0.5581(9) 0.2064(8) 0.4673(8) 0.058(4) Uani 1 1 d . . . . .
H8A H 0.570983 0.160371 0.457957 0.070 Uiso 1 1 calc R U . . .
C9A C 0.6132(8) 0.2602(7) 0.4616(7) 0.049(3) Uani 1 1 d . . . . .
C10A C 0.6909(8) 0.2581(7) 0.4389(7) 0.047(3) Uani 1 1 d . . . . .
C11A C 0.7267(10) 0.2028(8) 0.4176(8) 0.060(4) Uani 1 1 d . . . . .
H11A H 0.700797 0.157435 0.420636 0.072 Uiso 1 1 calc R U . . .
C12A C 0.7972(9) 0.2102(9) 0.3924(9) 0.068(5) Uani 1 1 d . . . . .
H12A H 0.820175 0.170826 0.377764 0.082 Uiso 1 1 calc R U . . .
C13A C 0.8362(9) 0.2759(9) 0.3881(8) 0.061(4) Uani 1 1 d . . . . .
H13A H 0.885661 0.282327 0.369548 0.073 Uiso 1 1 calc R U . . .
C14A C 0.8021(8) 0.3327(8) 0.4114(8) 0.053(4) Uani 1 1 d . . . . .
H14A H 0.828670 0.377327 0.409914 0.064 Uiso 1 1 calc R U . . .
C15A C 0.7310(7) 0.3236(6) 0.4360(7) 0.043(3) Uani 1 1 d . . . . .
C21A C 0.7920(8) 0.3812(8) 0.5954(8) 0.055(4) Uani 1 1 d . . . . .
C22A C 0.8251(8) 0.4394(8) 0.5515(10) 0.071(5) Uani 1 1 d . . . . .
H22A H 0.802857 0.459994 0.511398 0.085 Uiso 1 1 calc R U . . .
C23A C 0.8933(10) 0.4705(10) 0.5647(14) 0.099(8) Uani 1 1 d . . . . .
H23A H 0.916514 0.511801 0.534007 0.119 Uiso 1 1 calc R U . . .
C24A C 0.9238(10) 0.4396(10) 0.6218(13) 0.088(7) Uani 1 1 d . . . . .
H24A H 0.969169 0.459153 0.631628 0.105 Uiso 1 1 calc R U . . .
C25A C 0.8914(10) 0.3825(10) 0.6641(11) 0.085(7) Uani 1 1 d . . . . .
H25A H 0.913626 0.362899 0.704385 0.102 Uiso 1 1 calc R U . . .
C26A C 0.8250(9) 0.3492(9) 0.6522(10) 0.066(5) Uani 1 1 d . . . . .
H26A H 0.804145 0.306262 0.682414 0.079 Uiso 1 1 calc R U . . .
C27A C 0.7166(8) 0.2441(7) 0.5913(7) 0.046(3) Uani 1 1 d . . . . .
C28A C 0.6551(8) 0.1987(8) 0.6030(7) 0.051(3) Uani 1 1 d . . . . .
H28A H 0.607039 0.218542 0.607993 0.061 Uiso 1 1 calc R U . . .
C29A C 0.6641(11) 0.1220(9) 0.6077(8) 0.066(5) Uani 1 1 d . . . . .
H29A H 0.621814 0.089881 0.614673 0.080 Uiso 1 1 calc R U . . .
C30A C 0.7352(12) 0.0935(8) 0.6021(9) 0.071(5) Uani 1 1 d . . . . .
H30A H 0.741035 0.041654 0.605327 0.085 Uiso 1 1 calc R U . . .
C31A C 0.7936(11) 0.1365(9) 0.5925(8) 0.067(5) Uani 1 1 d . . . . .
H31A H 0.841480 0.115316 0.589717 0.081 Uiso 1 1 calc R U . . .
C32A C 0.7877(8) 0.2150(7) 0.5861(8) 0.052(4) Uani 1 1 d . . . . .
H32A H 0.830612 0.246274 0.578561 0.062 Uiso 1 1 calc R U . . .
C33A C 0.6314(8) 0.3587(8) 0.6349(8) 0.054(4) Uani 1 1 d . . . . .
H33A H 0.628643 0.412814 0.631883 0.065 Uiso 1 1 calc R U . . .
H33B H 0.583126 0.343615 0.621693 0.065 Uiso 1 1 calc R U . . .
C41A C 0.3844(8) 0.6166(8) 0.6785(7) 0.052(4) Uani 1 1 d . . . . .
C42A C 0.3347(10) 0.6561(9) 0.7082(8) 0.065(4) Uani 1 1 d . . . . .
H42A H 0.283500 0.642499 0.711778 0.078 Uiso 1 1 calc R U . . .
C43A C 0.3553(12) 0.7125(9) 0.7321(9) 0.075(5) Uani 1 1 d . . . . .
H43A H 0.318866 0.736558 0.753272 0.090 Uiso 1 1 calc R U . . .
C44A C 0.4267(12) 0.7358(9) 0.7267(10) 0.078(6) Uani 1 1 d . . . . .
H44A H 0.441011 0.776361 0.743221 0.094 Uiso 1 1 calc R U . . .
C45A C 0.4792(11) 0.6985(9) 0.6960(9) 0.073(5) Uani 1 1 d . . . . .
H45A H 0.529755 0.714178 0.691465 0.088 Uiso 1 1 calc R U . . .
C46A C 0.4587(9) 0.6391(7) 0.6721(8) 0.057(4) Uani 1 1 d . . . . .
H46A H 0.494912 0.614070 0.651569 0.069 Uiso 1 1 calc R U . . .
C47A C 0.2726(7) 0.5003(7) 0.6845(9) 0.054(4) Uani 1 1 d . . . . .
C48A C 0.2215(9) 0.4683(8) 0.6529(8) 0.060(4) Uani 1 1 d . . . . .
H48A H 0.230891 0.469994 0.608249 0.072 Uiso 1 1 calc R U . . .
C49A C 0.1588(10) 0.4347(10) 0.6843(11) 0.075(5) Uani 1 1 d . . . . .
H49A H 0.123629 0.414944 0.661363 0.091 Uiso 1 1 calc R U . . .
C50A C 0.1458(11) 0.4291(10) 0.7501(12) 0.083(6) Uani 1 1 d . . . . .
H50A H 0.102262 0.404595 0.772636 0.099 Uiso 1 1 calc R U . . .
C51A C 0.1965(10) 0.4592(10) 0.7822(10) 0.073(5) Uani 1 1 d . . . . .
H51A H 0.187647 0.455665 0.827250 0.087 Uiso 1 1 calc R U . . .
C52A C 0.2584(9) 0.4937(9) 0.7511(8) 0.057(4) Uani 1 1 d . . . . .
H52A H 0.292943 0.513853 0.774376 0.069 Uiso 1 1 calc R U . . .
C53A C 0.4257(8) 0.4715(7) 0.6554(7) 0.049(3) Uani 1 1 d . . . . .
H53A H 0.414308 0.433072 0.632455 0.059 Uiso 1 1 calc R U . . .
H53B H 0.475366 0.492987 0.639002 0.059 Uiso 1 1 calc R U . . .
C60A C 0.6392(8) 0.3178(9) 0.7062(8) 0.055(4) Uani 1 1 d . . . . .
C61A C 0.6803(10) 0.3490(9) 0.7459(9) 0.064(4) Uani 1 1 d . . . . .
H61A H 0.702959 0.396527 0.727653 0.077 Uiso 1 1 calc R U . . .
C62A C 0.6901(9) 0.3151(10) 0.8098(8) 0.057(4) Uani 1 1 d . . . . .
C63A C 0.6576(9) 0.2444(9) 0.8373(7) 0.057(4) Uani 1 1 d . . . . .
C64A C 0.6158(9) 0.2104(9) 0.7994(8) 0.057(4) Uani 1 1 d . . . . .
C65A C 0.6087(9) 0.2472(9) 0.7351(8) 0.057(4) Uani 1 1 d . . . . .
H65A H 0.581603 0.223304 0.708924 0.068 Uiso 1 1 calc R U . . .
C67A C 0.7214(9) 0.1568(10) 0.9169(8) 0.074(5) Uani 1 1 d D . . . .
H67A H 0.770072 0.179924 0.899010 0.089 Uiso 1 1 calc R U . . .
H67B H 0.711816 0.115677 0.896497 0.089 Uiso 1 1 calc R U . . .
C68A C 0.7235(13) 0.1270(13) 0.9880(8) 0.094(6) Uani 1 1 d D . . . .
H68A H 0.762446 0.088204 0.996659 0.113 Uiso 1 1 calc R U . . .
H68B H 0.739310 0.167906 1.006439 0.113 Uiso 1 1 calc R U . . .
C69A C 0.6542(13) 0.0942(15) 1.0235(14) 0.137(11) Uani 1 1 d D . . . .
H69A H 0.611397 0.117125 0.999468 0.205 Uiso 1 1 calc R U . . .
H69B H 0.651470 0.103536 1.066796 0.205 Uiso 1 1 calc R U . . .
H69C H 0.653546 0.040256 1.027916 0.205 Uiso 1 1 calc R U . . .
C70A C 0.3880(11) 0.1170(10) 0.7572(10) 0.076(5) Uani 1 1 d . . . . .
H70A H 0.365954 0.087742 0.732444 0.091 Uiso 1 1 calc R U . . .
C71A C 0.4634(12) 0.1080(9) 0.7725(9) 0.075(5) Uani 1 1 d . . . . .
H71A H 0.493661 0.077438 0.752243 0.090 Uiso 1 1 calc R U . . .
C72A C 0.4953(9) 0.1415(9) 0.8156(8) 0.060(4) Uani 1 1 d . . . . .
C73A C 0.4489(9) 0.1873(8) 0.8422(8) 0.058(4) Uani 1 1 d . . . . .
C74A C 0.3779(10) 0.2040(9) 0.8239(9) 0.065(4) Uani 1 1 d . . . . .
C75A C 0.3495(12) 0.1669(11) 0.7781(10) 0.080(5) Uani 1 1 d . . . . .
H75A H 0.301264 0.179164 0.762699 0.096 Uiso 1 1 calc R U . . .
C77A C 0.4762(15) 0.1846(10) 0.9523(7) 0.101(8) Uani 1 1 d D . . . .
H77A H 0.450756 0.218350 0.975613 0.122 Uiso 1 1 calc R U . . .
H77B H 0.528100 0.179654 0.966046 0.122 Uiso 1 1 calc R U . . .
C78A C 0.441(2) 0.1108(15) 0.9762(10) 0.166(16) Uani 1 1 d D . . . .
H78A H 0.464074 0.076809 0.952069 0.199 Uiso 1 1 calc R U . . .
H78B H 0.387627 0.115526 0.965704 0.199 Uiso 1 1 calc R U . . .
C79A C 0.4447(15) 0.0760(17) 1.0463(10) 0.127(10) Uani 1 1 d D . . . .
H79A H 0.458556 0.023455 1.053102 0.191 Uiso 1 1 calc R U . . .
H79B H 0.396113 0.079287 1.068313 0.191 Uiso 1 1 calc R U . . .
H79C H 0.482165 0.102223 1.064161 0.191 Uiso 1 1 calc R U . . .
C80A C 0.4266(8) 0.4359(7) 0.7274(8) 0.052(4) Uani 1 1 d . . . . .
C81A C 0.3855(9) 0.3678(7) 0.7538(8) 0.056(4) Uani 1 1 d . . . . .
H81A H 0.364644 0.341974 0.725752 0.067 Uiso 1 1 calc R U . . .
C82A C 0.3768(9) 0.3409(9) 0.8186(9) 0.060(4) Uani 1 1 d . . . . .
C83A C 0.4072(9) 0.3792(9) 0.8610(9) 0.059(4) Uani 1 1 d . . . . .
C84A C 0.4543(9) 0.4435(8) 0.8347(9) 0.061(4) Uani 1 1 d . . . . .
C85A C 0.4617(8) 0.4678(8) 0.7698(8) 0.053(4) Uani 1 1 d . . . . .
H85A H 0.493261 0.509686 0.751667 0.064 Uiso 1 1 calc R U . . .
C87A C 0.3194(10) 0.3730(13) 0.9482(11) 0.112(9) Uani 1 1 d D . . . .
H87A H 0.303341 0.334334 0.988038 0.135 Uiso 1 1 calc R U . . .
H87B H 0.284509 0.370871 0.914282 0.135 Uiso 1 1 calc R U . . .
C88A C 0.3124(14) 0.4467(13) 0.9621(18) 0.155(14) Uani 1 1 d D . . . .
H88A H 0.329543 0.485072 0.922458 0.186 Uiso 1 1 calc R U . . .
H88B H 0.346855 0.448313 0.996441 0.186 Uiso 1 1 calc R U . . .
C89A C 0.2380(13) 0.4684(15) 0.9830(18) 0.154(14) Uani 1 1 d D . . . .
H89A H 0.199761 0.443743 0.964528 0.231 Uiso 1 1 calc R U . . .
H89B H 0.232657 0.522672 0.967819 0.231 Uiso 1 1 calc R U . . .
H89C H 0.232020 0.453038 1.030604 0.231 Uiso 1 1 calc R U . . .
C90A C 0.6750(14) 0.5586(11) 0.7927(11) 0.087(6) Uani 1 1 d . . . . .
H90A H 0.695341 0.604051 0.765962 0.104 Uiso 1 1 calc R U . . .
C91A C 0.6005(13) 0.5567(12) 0.8187(10) 0.085(6) Uani 1 1 d . . . . .
H91A H 0.570665 0.600176 0.808122 0.102 Uiso 1 1 calc R U . . .
C92A C 0.5712(10) 0.4902(10) 0.8600(10) 0.072(5) Uani 1 1 d . . . . .
C93A C 0.6178(10) 0.4280(11) 0.8774(10) 0.071(5) Uani 1 1 d . . . . .
C94A C 0.6905(10) 0.4311(11) 0.8470(9) 0.072(5) Uani 1 1 d . . . . .
C95A C 0.7165(12) 0.4975(12) 0.8054(10) 0.081(6) Uani 1 1 d . . . . .
H95A H 0.765097 0.499361 0.785460 0.097 Uiso 1 1 calc R U . . .
C97A C 0.612(2) 0.353(2) 0.9801(9) 0.192(6) Uani 1 1 d D U . . .
H97A H 0.565294 0.330810 1.004252 0.230 Uiso 0.5 1 calc R U P A 1
H97B H 0.610904 0.405435 0.982782 0.230 Uiso 0.5 1 calc R U P A 1
H97C H 0.658890 0.381577 0.974335 0.230 Uiso 0.5 1 calc R U P B 2
H97D H 0.626483 0.299771 0.992907 0.230 Uiso 0.5 1 calc R U P B 2
C98A C 0.578(3) 0.365(4) 1.0409(16) 0.192(6) Uani 0.5 1 d D U P C 2
H98A H 0.527716 0.341741 1.050519 0.230 Uiso 0.5 1 calc R U P C 2
H98B H 0.573940 0.418798 1.038437 0.230 Uiso 0.5 1 calc R U P C 2
C98B C 0.666(3) 0.322(4) 1.0287(16) 0.192(6) Uani 0.5 1 d D U P C 1
H98C H 0.713359 0.350899 1.019144 0.230 Uiso 0.5 1 calc R U P C 1
H98D H 0.677103 0.268986 1.029850 0.230 Uiso 0.5 1 calc R U P C 1
C99A C 0.630(2) 0.328(2) 1.0907(14) 0.192(6) Uani 1 1 d D U . . .
H99A H 0.609012 0.378122 1.085097 0.288 Uiso 0.5 1 calc R U P C 1
H99B H 0.666094 0.318959 1.124398 0.288 Uiso 0.5 1 calc R U P C 1
H99C H 0.589420 0.290768 1.103745 0.288 Uiso 0.5 1 calc R U P C 1
H99D H 0.630449 0.274184 1.093977 0.288 Uiso 0.5 1 calc R U P C 2
H99E H 0.613035 0.336126 1.132827 0.288 Uiso 0.5 1 calc R U P C 2
H99F H 0.679712 0.348963 1.078331 0.288 Uiso 0.5 1 calc R U P C 2
C617 C 0.5758(9) 0.1358(9) 0.8286(9) 0.063(4) Uani 1 1 d . . . . .
H61B H 0.598732 0.097001 0.809685 0.076 Uiso 1 1 calc R U . . .
H61C H 0.581600 0.120606 0.876164 0.076 Uiso 1 1 calc R U . . .
C718 C 0.3367(10) 0.2649(10) 0.8431(10) 0.072(5) Uani 1 1 d . . . . .
H71B H 0.330208 0.252542 0.891108 0.087 Uiso 1 1 calc R U . . .
H71C H 0.286652 0.268656 0.825386 0.087 Uiso 1 1 calc R U . . .
C819 C 0.4919(10) 0.4798(10) 0.8796(9) 0.070(5) Uani 1 1 d . . . . .
H81B H 0.468822 0.528743 0.878187 0.084 Uiso 1 1 calc R U . . .
H81C H 0.485859 0.448044 0.924717 0.084 Uiso 1 1 calc R U . . .
C916 C 0.7305(10) 0.3571(11) 0.8508(9) 0.071(5) Uani 1 1 d . . . . .
H91B H 0.782864 0.366740 0.834116 0.085 Uiso 1 1 calc R U . . .
H91C H 0.730278 0.326935 0.896528 0.085 Uiso 1 1 calc R U . . .
C901 C 1.0894(19) 0.555(2) 1.1014(16) 0.166(7) Uani 1 1 d D U . . .
H90D H 1.122361 0.578801 1.063711 0.248 Uiso 1 1 calc R U . . .
H90E H 1.114986 0.512850 1.129236 0.248 Uiso 1 1 calc R U . . .
H90F H 1.076346 0.591595 1.126185 0.248 Uiso 1 1 calc R U . . .
C902 C 1.019(2) 0.527(2) 1.0783(12) 0.165(7) Uani 1 1 d D U . . .
H90G H 1.002847 0.479289 1.108583 0.199 Uiso 1 1 calc R U . . .
H90H H 0.978662 0.564001 1.077756 0.199 Uiso 1 1 calc R U . . .
C903 C 1.0343(13) 0.517(2) 1.0104(10) 0.165(7) Uani 1 1 d D U . . .
H90I H 1.077340 0.483514 1.010208 0.198 Uiso 1 1 calc R U . . .
H90J H 1.046398 0.565754 0.979440 0.198 Uiso 1 1 calc R U . . .

loop_
_atom_site_aniso_label
_atom_site_aniso_U_11
_atom_site_aniso_U_22
_atom_site_aniso_U_33
_atom_site_aniso_U_23
_atom_site_aniso_U_13
_atom_site_aniso_U_12
Rh1 0.0395(5) 0.0212(4) 0.0604(7) -0.0198(4) -0.0017(4) -0.0016(3)
Cl1 0.074(2) 0.0230(14) 0.078(3) -0.0287(15) 0.0072(18) -0.0104(14)
P20 0.0459(18) 0.0301(15) 0.050(2) -0.0174(14) 0.0019(15) -0.0062(13)
P40 0.0512(19) 0.0240(14) 0.053(2) -0.0186(14) -0.0035(15) 0.0025(13)
O66 0.206(11) 0.237(12) 0.080(7) -0.018(8) 0.008(8) -0.161(9)
O76 0.108(9) 0.036(5) 0.065(8) -0.014(5) -0.022(6) -0.016(6)
O86 0.083(7) 0.044(6) 0.059(7) -0.018(5) -0.009(5) -0.011(5)
O96 0.073(7) 0.062(7) 0.060(7) -0.027(6) 0.000(5) -0.011(5)
C4 0.037(6) 0.026(6) 0.062(9) -0.014(6) 0.000(6) 0.009(5)
C5 0.049(8) 0.035(7) 0.073(10) -0.013(7) -0.014(7) -0.005(6)
C6 0.043(8) 0.057(9) 0.081(12) -0.014(8) -0.007(8) 0.002(7)
C7 0.053(9) 0.042(8) 0.090(13) -0.007(8) -0.012(8) 0.019(7)
C8 0.063(9) 0.025(6) 0.080(11) -0.014(7) -0.004(8) 0.005(6)
C9 0.042(7) 0.036(7) 0.097(12) -0.038(8) 0.006(7) -0.007(6)
C10 0.047(7) 0.037(7) 0.053(8) -0.025(6) 0.002(6) -0.006(6)
C11 0.061(9) 0.023(6) 0.088(11) -0.031(7) -0.003(8) -0.018(6)
C12 0.085(11) 0.041(8) 0.061(10) -0.024(7) -0.001(8) -0.029(8)
C13 0.054(8) 0.050(9) 0.076(11) -0.031(8) -0.006(7) -0.021(7)
C14 0.050(8) 0.039(7) 0.064(10) -0.020(7) -0.009(7) -0.004(6)
C15 0.040(7) 0.036(7) 0.050(8) -0.011(6) 0.000(6) -0.009(5)
C21 0.035(7) 0.039(7) 0.102(13) -0.045(8) 0.005(7) -0.013(6)
C22 0.039(7) 0.029(6) 0.072(10) -0.016(6) 0.003(6) -0.007(5)
C23 0.069(11) 0.046(9) 0.090(14) -0.022(9) -0.007(10) 0.006(8)
C24 0.045(8) 0.050(9) 0.122(17) -0.037(11) -0.005(10) 0.007(7)
C25 0.071(11) 0.057(10) 0.103(15) -0.048(11) 0.028(10) -0.026(9)
C26 0.053(9) 0.060(9) 0.058(10) -0.023(8) 0.012(7) -0.016(7)
C27 0.052(8) 0.046(7) 0.038(8) -0.021(6) 0.000(6) -0.005(6)
C28 0.066(9) 0.039(7) 0.059(10) -0.017(7) 0.005(7) -0.006(7)
C29 0.076(11) 0.036(8) 0.088(13) -0.022(8) -0.008(9) 0.019(7)
C30 0.095(14) 0.029(7) 0.102(15) -0.020(8) -0.007(11) -0.011(8)
C31 0.070(10) 0.051(9) 0.078(12) -0.029(8) 0.005(9) -0.017(8)
C32 0.060(9) 0.033(7) 0.073(11) -0.027(7) 0.000(7) -0.007(6)
C33 0.049(8) 0.052(9) 0.080(12) -0.025(8) -0.007(8) -0.006(7)
C41 0.055(8) 0.034(7) 0.060(9) -0.014(6) 0.005(7) -0.013(6)
C42 0.039(7) 0.047(8) 0.077(11) -0.026(7) -0.003(7) -0.001(6)
C43 0.073(11) 0.053(9) 0.098(14) -0.051(9) 0.007(9) -0.014(8)
C44 0.102(14) 0.033(8) 0.090(13) -0.032(8) 0.015(11) -0.008(8)
C45 0.065(10) 0.028(7) 0.095(13) -0.020(8) 0.010(9) 0.003(6)
C46 0.060(9) 0.033(7) 0.073(11) -0.028(7) 0.006(7) -0.005(6)
C47 0.056(8) 0.013(5) 0.070(10) -0.019(6) -0.009(7) 0.000(5)
C48 0.074(10) 0.033(7) 0.062(10) -0.008(7) -0.007(8) 0.012(7)
C49 0.074(11) 0.054(9) 0.066(11) -0.013(8) -0.003(9) 0.023(8)
C50 0.080(12) 0.055(10) 0.094(14) -0.029(9) -0.033(11) 0.020(9)
C51 0.084(13) 0.075(12) 0.088(14) -0.026(11) -0.033(11) 0.004(10)
C52 0.073(10) 0.053(9) 0.056(10) -0.013(7) -0.015(8) -0.001(8)
C53 0.049(7) 0.030(6) 0.062(9) -0.025(6) 0.003(6) -0.002(5)
C60 0.077(11) 0.064(10) 0.044(9) -0.016(8) -0.012(8) -0.033(8)
C61 0.063(10) 0.073(11) 0.060(11) -0.026(9) -0.006(8) -0.008(8)
C62 0.083(12) 0.083(13) 0.049(11) -0.020(9) -0.011(9) -0.027(10)
C63 0.090(14) 0.119(18) 0.051(11) -0.031(12) -0.002(10) -0.051(13)
C64 0.125(17) 0.063(11) 0.055(12) -0.014(9) -0.023(11) -0.039(11)
C65 0.088(13) 0.054(10) 0.079(13) -0.026(9) -0.019(10) -0.021(9)
C67 0.207(11) 0.237(12) 0.081(7) -0.018(8) 0.008(8) -0.161(9)
C68 0.207(11) 0.237(12) 0.081(7) -0.018(8) 0.008(8) -0.161(9)
C69 0.207(11) 0.237(12) 0.081(7) -0.018(8) 0.007(8) -0.161(10)
C70 0.21(3) 0.036(10) 0.11(2) -0.037(11) -0.03(2) 0.012(15)
C71 0.25(4) 0.053(12) 0.069(15) -0.011(10) -0.06(2) -0.025(19)
C72 0.17(2) 0.050(10) 0.066(13) 0.009(9) -0.046(14) -0.030(13)
C73 0.119(17) 0.040(8) 0.057(11) -0.007(7) -0.022(11) -0.017(9)
C74 0.122(17) 0.027(7) 0.065(11) -0.009(7) -0.015(11) 0.003(8)
C75 0.20(3) 0.033(9) 0.115(18) -0.036(10) -0.037(17) 0.017(12)
C77 0.090(13) 0.045(9) 0.080(13) -0.026(9) -0.011(10) -0.013(8)
C78 0.069(11) 0.058(10) 0.080(13) -0.008(9) 0.002(9) -0.014(8)
C79 0.119(19) 0.086(15) 0.088(17) -0.019(12) 0.012(13) -0.004(13)
C80 0.050(8) 0.031(6) 0.059(9) -0.017(6) 0.000(6) -0.009(6)
C81 0.058(9) 0.036(7) 0.075(11) -0.028(7) -0.003(8) -0.007(6)
C82 0.076(10) 0.034(7) 0.058(10) -0.015(7) -0.004(8) -0.003(7)
C83 0.071(10) 0.039(7) 0.045(9) -0.013(6) 0.000(7) -0.019(7)
C84 0.052(8) 0.037(7) 0.053(9) -0.017(6) 0.000(6) -0.008(6)
C85 0.047(8) 0.040(7) 0.066(10) -0.025(7) 0.001(7) -0.008(6)
C87 0.084(12) 0.051(9) 0.084(13) -0.032(9) -0.019(10) -0.005(8)
C88 0.083(12) 0.074(11) 0.058(11) -0.028(9) -0.011(9) 0.000(9)
C89 0.113(18) 0.082(15) 0.106(18) -0.006(13) -0.033(14) -0.019(13)
C90 0.100(15) 0.078(13) 0.065(12) -0.030(10) -0.020(11) 0.014(11)
C91 0.089(13) 0.060(10) 0.050(10) -0.014(8) 0.010(9) -0.012(9)
C92 0.072(10) 0.056(9) 0.061(10) -0.026(8) -0.002(8) 0.003(8)
C93 0.074(11) 0.064(10) 0.048(10) -0.015(8) 0.008(8) 0.000(8)
C94 0.058(10) 0.082(12) 0.062(11) -0.029(9) -0.002(8) -0.001(8)
C95 0.082(13) 0.111(17) 0.063(12) -0.047(12) -0.007(10) 0.035(12)
C97 0.094(13) 0.065(11) 0.050(10) -0.012(8) 0.000(9) -0.014(9)
C98 0.096(14) 0.061(10) 0.072(12) -0.026(9) -0.011(10) 0.000(9)
C99 0.104(15) 0.073(12) 0.055(11) -0.018(9) 0.009(10) -0.007(10)
C607 0.14(2) 0.071(13) 0.090(15) 0.013(11) -0.055(14) -0.052(14)
C708 0.085(12) 0.038(8) 0.077(12) -0.011(8) -0.007(9) 0.001(8)
C809 0.063(9) 0.046(8) 0.064(10) -0.027(7) -0.007(7) -0.008(7)
C906 0.071(12) 0.130(19) 0.060(12) -0.036(12) -0.013(9) 0.002(12)
Rh1A 0.0401(5) 0.0199(4) 0.0697(7) -0.0205(4) -0.0060(5) -0.0027(3)
Cl1A 0.075(2) 0.0267(15) 0.088(3) -0.0290(16) -0.017(2) 0.0110(15)
P20A 0.0458(18) 0.0286(15) 0.062(2) -0.0220(15) -0.0055(16) -0.0004(13)
P40A 0.0519(19) 0.0222(14) 0.069(2) -0.0158(15) -0.0063(17) -0.0056(13)
O66A 0.070(7) 0.070(7) 0.067(8) -0.019(6) -0.008(6) 0.007(6)
O76A 0.069(7) 0.056(6) 0.068(8) -0.020(6) -0.010(6) 0.003(5)
O86A 0.104(10) 0.068(8) 0.069(9) -0.011(6) 0.002(7) 0.009(7)
O96A 0.091(9) 0.065(7) 0.054(7) -0.013(6) -0.009(6) -0.007(6)
C4A 0.056(8) 0.038(7) 0.060(9) -0.019(7) -0.005(7) -0.002(6)
C5A 0.040(7) 0.050(8) 0.078(11) -0.027(8) -0.008(7) 0.007(6)
C6A 0.047(8) 0.057(10) 0.093(14) -0.014(9) 0.002(8) -0.018(7)
C7A 0.063(10) 0.055(9) 0.084(12) -0.012(8) -0.013(9) -0.035(8)
C8A 0.063(10) 0.030(7) 0.083(12) -0.014(7) -0.014(8) -0.018(6)
C9A 0.055(8) 0.033(7) 0.066(10) -0.021(6) -0.015(7) -0.009(6)
C10A 0.048(7) 0.024(6) 0.072(10) -0.014(6) -0.013(7) 0.004(5)
C11A 0.083(11) 0.038(8) 0.071(11) -0.035(7) -0.011(9) 0.006(7)
C12A 0.059(10) 0.060(10) 0.097(14) -0.041(9) -0.009(9) 0.031(8)
C13A 0.045(8) 0.063(10) 0.073(11) -0.018(8) 0.000(7) 0.013(7)
C14A 0.044(8) 0.046(8) 0.077(11) -0.029(7) -0.010(7) 0.011(6)
C15A 0.045(7) 0.021(6) 0.066(9) -0.019(6) -0.005(6) 0.000(5)
C21A 0.042(7) 0.045(8) 0.085(12) -0.029(8) -0.008(7) -0.007(6)
C22A 0.043(8) 0.028(7) 0.148(17) -0.032(9) -0.024(9) 0.006(6)
C23A 0.056(10) 0.048(10) 0.21(3) -0.051(13) -0.034(13) -0.020(8)
C24A 0.050(9) 0.041(9) 0.19(2) -0.061(12) -0.037(12) 0.005(8)
C25A 0.079(12) 0.057(11) 0.150(19) -0.071(12) -0.056(13) 0.033(10)
C26A 0.057(9) 0.043(8) 0.109(14) -0.038(9) -0.014(9) 0.015(7)
C27A 0.064(9) 0.024(6) 0.054(9) -0.017(6) -0.012(7) 0.002(6)
C28A 0.056(8) 0.038(7) 0.064(10) -0.023(7) -0.002(7) 0.000(6)
C29A 0.104(14) 0.044(8) 0.056(10) -0.019(7) -0.020(9) -0.010(9)
C30A 0.110(15) 0.028(7) 0.079(12) -0.020(7) -0.024(10) 0.004(9)
C31A 0.084(12) 0.052(9) 0.078(12) -0.037(9) -0.023(9) 0.028(9)
C32A 0.059(9) 0.020(6) 0.079(11) -0.019(6) -0.001(7) -0.010(6)
C33A 0.059(9) 0.040(7) 0.073(11) -0.033(7) -0.010(7) 0.007(6)
C41A 0.060(9) 0.044(8) 0.051(9) -0.008(7) -0.013(7) -0.007(7)
C42A 0.066(10) 0.056(9) 0.075(12) -0.018(8) -0.013(9) 0.009(8)
C43A 0.107(15) 0.049(9) 0.073(12) -0.021(8) -0.014(10) -0.003(9)
C44A 0.105(15) 0.045(9) 0.093(14) -0.026(9) -0.033(11) -0.001(9)
C45A 0.094(13) 0.045(9) 0.089(13) -0.027(9) -0.035(10) -0.005(9)
C46A 0.068(10) 0.029(7) 0.073(11) -0.009(7) -0.002(8) -0.019(6)
C47A 0.038(7) 0.018(6) 0.108(14) -0.020(7) -0.005(7) -0.004(5)
C48A 0.068(10) 0.046(8) 0.062(11) -0.007(7) 0.003(8) -0.014(7)
C49A 0.064(11) 0.063(11) 0.096(16) -0.018(10) 0.014(10) -0.012(9)
C50A 0.073(12) 0.045(9) 0.120(19) -0.007(10) 0.009(12) -0.014(8)
C51A 0.067(11) 0.065(11) 0.074(13) 0.002(9) -0.002(9) -0.007(9)
C52A 0.058(9) 0.051(9) 0.058(10) -0.007(7) -0.004(8) -0.005(7)
C53A 0.047(7) 0.028(6) 0.074(11) -0.016(6) -0.008(7) -0.003(5)
C60A 0.048(8) 0.061(9) 0.064(10) -0.029(8) -0.005(7) 0.004(7)
C61A 0.075(11) 0.045(8) 0.072(12) -0.019(8) 0.006(9) 0.002(8)
C62A 0.054(9) 0.074(11) 0.048(10) -0.023(8) -0.003(7) 0.002(8)
C63A 0.063(9) 0.062(10) 0.043(9) -0.009(7) 0.004(7) 0.002(8)
C64A 0.055(9) 0.049(8) 0.070(11) -0.024(8) 0.004(8) 0.006(7)
C65A 0.065(10) 0.053(9) 0.059(10) -0.027(8) -0.002(8) 0.001(7)
C67A 0.070(11) 0.084(13) 0.076(13) -0.030(10) -0.022(9) 0.023(10)
C68A 0.098(16) 0.084(15) 0.098(18) -0.025(12) 0.010(13) 0.007(12)
C69A 0.15(3) 0.094(19) 0.14(3) 0.012(17) -0.04(2) 0.029(18)
C70A 0.088(13) 0.056(10) 0.092(14) -0.027(10) -0.030(11) 0.016(9)
C71A 0.115(16) 0.046(9) 0.067(12) -0.022(8) -0.001(10) -0.002(9)
C72A 0.059(9) 0.053(9) 0.064(11) -0.010(8) -0.005(8) -0.001(7)
C73A 0.074(10) 0.039(8) 0.059(10) -0.007(7) -0.004(8) -0.014(7)
C74A 0.063(10) 0.046(9) 0.078(12) -0.003(8) 0.002(9) -0.006(7)
C75A 0.087(13) 0.064(11) 0.085(14) -0.010(10) -0.020(11) -0.019(10)
C77A 0.16(2) 0.067(13) 0.080(16) -0.023(11) -0.018(15) 0.009(14)
C78A 0.24(4) 0.17(3) 0.066(17) 0.031(17) -0.03(2) -0.08(3)
C79A 0.11(2) 0.15(3) 0.10(2) -0.013(18) 0.012(16) 0.030(19)
C80A 0.047(8) 0.031(7) 0.080(11) -0.017(7) -0.015(7) 0.006(6)
C81A 0.066(9) 0.024(6) 0.077(12) -0.010(7) -0.014(8) 0.006(6)
C82A 0.063(10) 0.045(8) 0.067(11) -0.008(8) -0.005(8) 0.012(7)
C83A 0.061(9) 0.044(8) 0.071(12) -0.014(8) 0.007(8) 0.006(7)
C84A 0.063(9) 0.041(8) 0.084(13) -0.021(8) -0.019(9) 0.020(7)
C85A 0.056(9) 0.034(7) 0.068(11) -0.011(7) -0.003(7) 0.001(6)
C87A 0.113(19) 0.13(2) 0.078(16) -0.008(14) 0.013(14) 0.039(17)
C88A 0.13(2) 0.076(16) 0.24(4) -0.02(2) 0.08(2) 0.019(16)
C89A 0.13(2) 0.085(18) 0.25(4) -0.08(2) 0.07(2) -0.020(16)
C90A 0.111(17) 0.050(10) 0.104(16) -0.027(10) -0.023(13) -0.021(11)
C91A 0.107(17) 0.079(14) 0.077(14) -0.031(11) -0.031(12) 0.008(12)
C92A 0.072(11) 0.061(10) 0.095(14) -0.038(10) -0.023(10) 0.008(9)
C93A 0.058(10) 0.087(13) 0.085(13) -0.050(11) -0.013(9) 0.008(9)
C94A 0.073(11) 0.083(13) 0.068(12) -0.032(10) -0.022(9) -0.004(10)
C95A 0.079(12) 0.085(14) 0.088(14) -0.037(11) -0.021(10) -0.022(11)
C97A 0.325(12) 0.155(10) 0.081(9) 0.004(9) -0.041(10) -0.067(10)
C98A 0.325(12) 0.155(10) 0.081(9) 0.004(9) -0.041(10) -0.067(10)
C98B 0.325(12) 0.155(10) 0.081(9) 0.004(9) -0.041(10) -0.067(10)
C99A 0.325(12) 0.155(10) 0.081(9) 0.004(9) -0.041(10) -0.067(10)
C617 0.064(10) 0.057(9) 0.068(11) -0.016(8) 0.004(8) 0.002(8)
C718 0.071(11) 0.056(10) 0.087(14) -0.010(9) -0.012(10) 0.007(8)
C819 0.071(11) 0.068(11) 0.081(13) -0.036(9) -0.008(9) 0.015(9)
C916 0.060(10) 0.079(12) 0.080(13) -0.034(10) -0.007(9) -0.005(9)
C901 0.164(9) 0.155(9) 0.173(9) -0.033(6) -0.018(6) 0.004(6)
C902 0.164(9) 0.155(9) 0.173(9) -0.033(6) -0.017(6) 0.004(6)
C903 0.164(9) 0.155(9) 0.173(9) -0.033(6) -0.017(6) 0.005(6)

loop_
_atom_type_symbol
_atom_type_description
_atom_type_scat_dispersion_real
_atom_type_scat_dispersion_imag
_atom_type_scat_source
C C 0.0181 0.0091 'International Tables Vol C Tables 4.2.6.8 and 6.1.1.4'
H H 0.0000 0.0000 'International Tables Vol C Tables 4.2.6.8 and 6.1.1.4'
Cl Cl 0.3639 0.7018 'International Tables Vol C Tables 4.2.6.8 and 6.1.1.4'
O O 0.0492 0.0322 'International Tables Vol C Tables 4.2.6.8 and 6.1.1.4'
P P 0.2955 0.4335 'International Tables Vol C Tables 4.2.6.8 and 6.1.1.4'
Rh Rh 0.0927 3.6045 'International Tables Vol C Tables 4.2.6.8 and 6.1.1.4'

loop_
_exptl_crystal_face_index_h
_exptl_crystal_face_index_k
_exptl_crystal_face_index_l
_exptl_crystal_face_perp_dist
0 1 14 0.0299
-2 -2 -1 0.0990
-8 8 1 0.0697
9 -8 -1 0.0480
4 11 4 0.0864
0 -1 -14 0.0048
11 5 3 0.0784

loop_
_geom_angle_atom_site_label_1
_geom_angle_atom_site_label_2
_geom_angle_atom_site_label_3
_geom_angle
_geom_angle_site_symmetry_1
_geom_angle_site_symmetry_3
_geom_angle_publ_flag
P20 Rh1 Cl1 91.69(12) . . ?
P40 Rh1 Cl1 92.04(12) 2_776 . ?
P40 Rh1 P20 176.18(11) 2_776 . ?
C4 Rh1 Cl1 115.8(4) . . ?
C4 Rh1 P20 88.6(4) . . ?
C4 Rh1 P40 90.5(4) . 2_776 ?
C4 Rh1 C15 79.0(5) . . ?
C15 Rh1 Cl1 165.3(4) . . ?
C15 Rh1 P20 89.1(4) . . ?
C15 Rh1 P40 87.1(4) . 2_776 ?
C21 P20 Rh1 112.3(6) . . ?
C27 P20 Rh1 116.3(4) . . ?
C27 P20 C21 102.8(6) . . ?
C27 P20 C33 107.7(7) . . ?
C33 P20 Rh1 110.6(5) . . ?
C33 P20 C21 106.5(7) . . ?
C41 P40 Rh1 112.9(5) . 2_776 ?
C41 P40 C47 106.2(6) . . ?
C41 P40 C53 105.2(6) . . ?
C47 P40 Rh1 112.7(5) . 2_776 ?
C47 P40 C53 102.1(6) . . ?
C53 P40 Rh1 116.7(4) . 2_776 ?
C63 O66 C67 113.4(18) . . ?
C73 O76 C77 113.7(12) . . ?
C83 O86 C87 113.9(11) . . ?
C93 O96 C97 114.9(13) . . ?
C5 C4 Rh1 121.2(9) . . ?
C5 C4 C9 121.8(12) . . ?
C9 C4 Rh1 117.0(10) . . ?
C4 C5 H5 120.7 . . ?
C6 C5 C4 118.6(13) . . ?
C6 C5 H5 120.7 . . ?
C5 C6 H6 119.5 . . ?
C5 C6 C7 121.0(14) . . ?
C7 C6 H6 119.5 . . ?
C6 C7 H7 120.7 . . ?
C8 C7 C6 118.6(13) . . ?
C8 C7 H7 120.7 . . ?
C7 C8 H8 119.0 . . ?
C9 C8 C7 122.0(13) . . ?
C9 C8 H8 119.0 . . ?
C4 C9 C10 113.4(12) . . ?
C8 C9 C4 117.6(13) . . ?
C8 C9 C10 128.9(12) . . ?
C11 C10 C9 126.7(12) . . ?
C15 C10 C9 113.4(11) . . ?
C15 C10 C11 119.8(13) . . ?
C10 C11 H11 120.3 . . ?
C12 C11 C10 119.3(13) . . ?
C12 C11 H11 120.3 . . ?
C11 C12 H12 119.3 . . ?
C11 C12 C13 121.5(12) . . ?
C13 C12 H12 119.3 . . ?
C12 C13 H13 119.5 . . ?
C12 C13 C14 121.0(14) . . ?
C14 C13 H13 119.5 . . ?
C13 C14 H14 120.9 . . ?
C13 C14 C15 118.2(13) . . ?
C15 C14 H14 120.9 . . ?
C10 C15 Rh1 117.1(9) . . ?
C10 C15 C14 120.2(11) . . ?
C14 C15 Rh1 122.7(10) . . ?
C22 C21 P20 118.6(12) . . ?
C26 C21 P20 122.8(13) . . ?
C26 C21 C22 118.5(13) . . ?
C21 C22 H22 119.4 . . ?
C23 C22 C21 121.2(15) . . ?
C23 C22 H22 119.4 . . ?
C22 C23 H23 120.0 . . ?
C22 C23 C24 119.9(17) . . ?
C24 C23 H23 120.0 . . ?
C23 C24 H24 119.1 . . ?
C25 C24 C23 121.8(16) . . ?
C25 C24 H24 119.1 . . ?
C24 C25 H25 120.4 . . ?
C24 C25 C26 119.2(17) . . ?
C26 C25 H25 120.4 . . ?
C21 C26 C25 119.3(17) . . ?
C21 C26 H26 120.4 . . ?
C25 C26 H26 120.4 . . ?
C28 C27 P20 118.9(10) . . ?
C32 C27 P20 123.8(11) . . ?
C32 C27 C28 117.0(12) . . ?
C27 C28 H28 120.2 . . ?
C29 C28 C27 119.6(14) . . ?
C29 C28 H28 120.2 . . ?
C28 C29 H29 119.9 . . ?
C30 C29 C28 120.1(15) . . ?
C30 C29 H29 119.9 . . ?
C29 C30 H30 118.9 . . ?
C31 C30 C29 122.3(14) . . ?
C31 C30 H30 118.9 . . ?
C30 C31 H31 120.7 . . ?
C30 C31 C32 118.7(15) . . ?
C32 C31 H31 120.7 . . ?
C27 C32 H32 118.8 . . ?
C31 C32 C27 122.3(15) . . ?
C31 C32 H32 118.8 . . ?
P20 C33 H33C 108.2 . . ?
P20 C33 H33D 108.2 . . ?
H33C C33 H33D 107.4 . . ?
C60 C33 P20 116.2(10) . . ?
C60 C33 H33C 108.2 . . ?
C60 C33 H33D 108.2 . . ?
C42 C41 P40 123.2(11) . . ?
C46 C41 P40 118.1(10) . . ?
C46 C41 C42 118.4(13) . . ?
C41 C42 H42 119.3 . . ?
C43 C42 C41 121.5(15) . . ?
C43 C42 H42 119.3 . . ?
C42 C43 H43 119.5 . . ?
C42 C43 C44 121.0(15) . . ?
C44 C43 H43 119.5 . . ?
C43 C44 H44 120.7 . . ?
C45 C44 C43 118.6(14) . . ?
C45 C44 H44 120.7 . . ?
C44 C45 H45 120.2 . . ?
C44 C45 C46 119.5(16) . . ?
C46 C45 H45 120.2 . . ?
C41 C46 C45 121.0(14) . . ?
C41 C46 H46 119.5 . . ?
C45 C46 H46 119.5 . . ?
C48 C47 P40 116.2(11) . . ?
C52 C47 P40 123.5(11) . . ?
C52 C47 C48 120.3(14) . . ?
C47 C48 H48 120.3 . . ?
C49 C48 C47 119.5(15) . . ?
C49 C48 H48 120.3 . . ?
C48 C49 H49 120.3 . . ?
C48 C49 C50 119.4(16) . . ?
C50 C49 H49 120.3 . . ?
C49 C50 H50 119.5 . . ?
C51 C50 C49 120.9(17) . . ?
C51 C50 H50 119.5 . . ?
C50 C51 H51 120.0 . . ?
C50 C51 C52 120.1(19) . . ?
C52 C51 H51 120.0 . . ?
C47 C52 C51 119.8(17) . . ?
C47 C52 H52 120.1 . . ?
C51 C52 H52 120.1 . . ?
P40 C53 H53C 109.2 . . ?
P40 C53 H53D 109.2 . . ?
H53C C53 H53D 107.9 . . ?
C80 C53 P40 112.2(9) . . ?
C80 C53 H53C 109.2 . . ?
C80 C53 H53D 109.2 . . ?
C61 C60 C33 123.0(16) . . ?
C61 C60 C65 116.2(17) . . ?
C65 C60 C33 120.8(17) . . ?
C60 C61 H61 117.5 . . ?
C60 C61 C62 124.9(18) . . ?
C62 C61 H61 117.5 . . ?
C61 C62 C63 116.7(19) . . ?
C61 C62 C906 122.2(18) . . ?
C63 C62 C906 120.8(18) . . ?
O66 C63 C62 120(2) . . ?
C64 C63 O66 118(2) . . ?
C64 C63 C62 121.3(18) . . ?
C63 C64 C65 117.9(19) . . ?
C63 C64 C607 125(2) . . ?
C65 C64 C607 117(2) . . ?
C60 C65 C64 122.4(19) . . ?
C60 C65 H65 118.8 . . ?
C64 C65 H65 118.8 . . ?
O66 C67 H67C 107.6 . . ?
O66 C67 H67D 107.6 . . ?
O66 C67 C68 119(3) . . ?
H67C C67 H67D 107.1 . . ?
C68 C67 H67C 107.6 . . ?
C68 C67 H67D 107.6 . . ?
C67 C68 H68C 110.4 . . ?
C67 C68 H68D 110.4 . . ?
H68C C68 H68D 108.6 . . ?
C69 C68 C67 107(3) . . ?
C69 C68 H68C 110.4 . . ?
C69 C68 H68D 110.4 . . ?
C68 C69 H69D 109.5 . . ?
C68 C69 H69E 109.5 . . ?
C68 C69 H69F 109.5 . . ?
H69D C69 H69E 109.5 . . ?
H69D C69 H69F 109.5 . . ?
H69E C69 H69F 109.5 . . ?
C71 C70 H70 119.5 . . ?
C71 C70 C75 121(2) . . ?
C75 C70 H70 119.5 . . ?
C70 C71 H71 119.3 . . ?
C70 C71 C72 121(2) . . ?
C72 C71 H71 119.3 . . ?
C71 C72 C73 116(3) . . ?
C71 C72 C607 125(2) . . ?
C73 C72 C607 117(2) . . ?
O76 C73 C72 117(2) . . ?
C74 C73 O76 120.5(15) . . ?
C74 C73 C72 123(2) . . ?
C73 C74 C75 119(2) . . ?
C73 C74 C708 121.3(16) . . ?
C75 C74 C708 119(2) . . ?
C70 C75 C74 120(3) . . ?
C70 C75 H75 120.1 . . ?
C74 C75 H75 120.1 . . ?
O76 C77 H77C 109.8 . . ?
O76 C77 H77D 109.8 . . ?
O76 C77 C78 109.5(13) . . ?
H77C C77 H77D 108.2 . . ?
C78 C77 H77C 109.8 . . ?
C78 C77 H77D 109.8 . . ?
C77 C78 H78C 108.6 . . ?
C77 C78 H78D 108.6 . . ?
C77 C78 C79 114.6(15) . . ?
H78C C78 H78D 107.6 . . ?
C79 C78 H78C 108.6 . . ?
C79 C78 H78D 108.6 . . ?
C78 C79 H79D 109.5 . . ?
C78 C79 H79E 109.5 . . ?
C78 C79 H79F 109.5 . . ?
H79D C79 H79E 109.5 . . ?
H79D C79 H79F 109.5 . . ?
H79E C79 H79F 109.5 . . ?
C81 C80 C53 122.1(13) . . ?
C85 C80 C53 122.8(13) . . ?
C85 C80 C81 115.0(14) . . ?
C80 C81 H81 118.7 . . ?
C82 C81 C80 122.6(14) . . ?
C82 C81 H81 118.7 . . ?
C81 C82 C83 120.2(14) . . ?
C81 C82 C708 120.1(14) . . ?
C83 C82 C708 119.7(15) . . ?
O86 C83 C82 121.4(14) . . ?
O86 C83 C84 119.9(13) . . ?
C82 C83 C84 118.5(14) . . ?
C83 C84 C809 120.4(13) . . ?
C85 C84 C83 119.1(13) . . ?
C85 C84 C809 120.5(13) . . ?
C80 C85 H85 118.1 . . ?
C84 C85 C80 123.8(14) . . ?
C84 C85 H85 118.1 . . ?
O86 C87 H87C 109.9 . . ?
O86 C87 H87D 109.9 . . ?
O86 C87 C88 108.8(12) . . ?
H87C C87 H87D 108.3 . . ?
C88 C87 H87C 109.9 . . ?
C88 C87 H87D 109.9 . . ?
C87 C88 H88C 108.8 . . ?
C87 C88 H88D 108.8 . . ?
C87 C88 C89 113.8(15) . . ?
H88C C88 H88D 107.7 . . ?
C89 C88 H88C 108.8 . . ?
C89 C88 H88D 108.8 . . ?
C88 C89 H89D 109.5 . . ?
C88 C89 H89E 109.5 . . ?
C88 C89 H89F 109.5 . . ?
H89D C89 H89E 109.5 . . ?
H89D C89 H89F 109.5 . . ?
H89E C89 H89F 109.5 . . ?
C91 C90 H90 121.6 . . ?
C91 C90 C95 117(2) . . ?
C95 C90 H90 121.6 . . ?
C90 C91 H91 117.3 . . ?
C90 C91 C92 125.4(19) . . ?
C92 C91 H91 117.3 . . ?
C91 C92 C93 116.6(16) . . ?
C91 C92 C809 123.1(16) . . ?
C93 C92 C809 119.7(15) . . ?
O96 C93 C92 118.6(15) . . ?
O96 C93 C94 120.1(16) . . ?
C94 C93 C92 120.7(17) . . ?
C93 C94 C95 117.1(17) . . ?
C93 C94 C906 118.5(18) . . ?
C95 C94 C906 124.0(17) . . ?
C90 C95 C94 122.3(18) . . ?
C90 C95 H95 118.9 . . ?
C94 C95 H95 118.9 . . ?
O96 C97 H97E 108.4 . . ?
O96 C97 H97F 108.4 . . ?
O96 C97 C98 115.3(12) . . ?
H97E C97 H97F 107.5 . . ?
C98 C97 H97E 108.4 . . ?
C98 C97 H97F 108.4 . . ?
C97 C98 H98E 108.4 . . ?
C97 C98 H98F 108.4 . . ?
H98E C98 H98F 107.5 . . ?
C99 C98 C97 115.4(14) . . ?
C99 C98 H98E 108.4 . . ?
C99 C98 H98F 108.4 . . ?
C98 C99 H99G 109.5 . . ?
C98 C99 H99H 109.5 . . ?
C98 C99 H99I 109.5 . . ?
H99G C99 H99H 109.5 . . ?
H99G C99 H99I 109.5 . . ?
H99H C99 H99I 109.5 . . ?
C64 C607 H60A 109.0 . . ?
C64 C607 H60B 109.0 . . ?
C72 C607 C64 112.8(17) . . ?
C72 C607 H60A 109.0 . . ?
C72 C607 H60B 109.0 . . ?
H60A C607 H60B 107.8 . . ?
C74 C708 C82 108.1(14) . . ?
C74 C708 H70B 110.1 . . ?
C74 C708 H70C 110.1 . . ?
C82 C708 H70B 110.1 . . ?
C82 C708 H70C 110.1 . . ?
H70B C708 H70C 108.4 . . ?
C84 C809 H80A 109.8 . . ?
C84 C809 H80B 109.8 . . ?
C92 C809 C84 109.5(12) . . ?
C92 C809 H80A 109.8 . . ?
C92 C809 H80B 109.8 . . ?
H80A C809 H80B 108.2 . . ?
C62 C906 H90B 109.8 . . ?
C62 C906 H90C 109.8 . . ?
C94 C906 C62 109.2(15) . . ?
C94 C906 H90B 109.8 . . ?
C94 C906 H90C 109.8 . . ?
H90B C906 H90C 108.3 . . ?
P20A Rh1A Cl1A 90.93(13) . . ?
P40A Rh1A Cl1A 93.76(13) 2_666 . ?
P40A Rh1A P20A 175.28(12) 2_666 . ?
C4A Rh1A Cl1A 117.2(4) . . ?
C4A Rh1A P20A 89.2(4) . . ?
C4A Rh1A P40A 89.2(4) . 2_666 ?
C4A Rh1A C15A 79.9(5) . . ?
C15A Rh1A Cl1A 162.9(4) . . ?
C15A Rh1A P20A 89.7(4) . . ?
C15A Rh1A P40A 85.6(4) . 2_666 ?
C21A P20A Rh1A 112.1(6) . . ?
C27A P20A Rh1A 114.9(4) . . ?
C27A P20A C21A 104.7(7) . . ?
C27A P20A C33A 105.6(7) . . ?
C33A P20A Rh1A 111.5(5) . . ?
C33A P20A C21A 107.5(7) . . ?
C41A P40A Rh1A 113.7(5) . 2_666 ?
C41A P40A C53A 105.4(6) . . ?
C47A P40A Rh1A 110.2(5) . 2_666 ?
C47A P40A C41A 107.1(7) . . ?
C47A P40A C53A 102.2(6) . . ?
C53A P40A Rh1A 117.3(5) . 2_666 ?
C63A O66A C67A 115.8(12) . . ?
C73A O76A C77A 119.8(13) . . ?
C83A O86A C87A 114.6(15) . . ?
C93A O96A C97A 110.1(18) . . ?
C5A C4A Rh1A 120.9(10) . . ?
C5A C4A C9A 122.4(13) . . ?
C9A C4A Rh1A 116.7(11) . . ?
C4A C5A H5A 120.6 . . ?
C4A C5A C6A 118.8(14) . . ?
C6A C5A H5A 120.6 . . ?
C5A C6A H6A 120.2 . . ?
C7A C6A C5A 119.5(15) . . ?
C7A C6A H6A 120.2 . . ?
C6A C7A H7A 120.2 . . ?
C8A C7A C6A 119.5(13) . . ?
C8A C7A H7A 120.2 . . ?
C7A C8A H8A 118.8 . . ?
C7A C8A C9A 122.4(14) . . ?
C9A C8A H8A 118.8 . . ?
C4A C9A C10A 114.1(11) . . ?
C8A C9A C4A 117.5(14) . . ?
C8A C9A C10A 128.4(13) . . ?
C11A C10A C9A 128.3(13) . . ?
C11A C10A C15A 117.8(14) . . ?
C15A C10A C9A 113.9(11) . . ?
C10A C11A H11A 118.7 . . ?
C12A C11A C10A 122.6(14) . . ?
C12A C11A H11A 118.7 . . ?
C11A C12A H12A 120.3 . . ?
C11A C12A C13A 119.5(13) . . ?
C13A C12A H12A 120.3 . . ?
C12A C13A H13A 120.3 . . ?
C12A C13A C14A 119.4(14) . . ?
C14A C13A H13A 120.3 . . ?
C13A C14A H14A 120.2 . . ?
C15A C14A C13A 119.5(13) . . ?
C15A C14A H14A 120.2 . . ?
C10A C15A Rh1A 115.2(10) . . ?
C14A C15A Rh1A 123.7(9) . . ?
C14A C15A C10A 121.1(12) . . ?
C22A C21A P20A 117.9(13) . . ?
C22A C21A C26A 120.1(14) . . ?
C26A C21A P20A 121.9(12) . . ?
C21A C22A H22A 119.6 . . ?
C21A C22A C23A 120.8(19) . . ?
C23A C22A H22A 119.6 . . ?
C22A C23A H23A 121.0 . . ?
C24A C23A C22A 118(2) . . ?
C24A C23A H23A 121.0 . . ?
C23A C24A H24A 119.7 . . ?
C25A C24A C23A 120.7(16) . . ?
C25A C24A H24A 119.7 . . ?
C24A C25A H25A 118.6 . . ?
C24A C25A C26A 122.9(19) . . ?
C26A C25A H25A 118.6 . . ?
C21A C26A C25A 117.3(18) . . ?
C21A C26A H26A 121.3 . . ?
C25A C26A H26A 121.3 . . ?
C28A C27A P20A 118.8(11) . . ?
C28A C27A C32A 120.9(12) . . ?
C32A C27A P20A 120.1(10) . . ?
C27A C28A H28A 120.5 . . ?
C27A C28A C29A 119.0(15) . . ?
C29A C28A H28A 120.5 . . ?
C28A C29A H29A 120.2 . . ?
C30A C29A C28A 119.7(16) . . ?
C30A C29A H29A 120.2 . . ?
C29A C30A H30A 119.5 . . ?
C31A C30A C29A 121.1(15) . . ?
C31A C30A H30A 119.5 . . ?
C30A C31A H31A 119.2 . . ?
C30A C31A C32A 121.6(16) . . ?
C32A C31A H31A 119.2 . . ?
C27A C32A C31A 117.7(13) . . ?
C27A C32A H32A 121.2 . . ?
C31A C32A H32A 121.2 . . ?
P20A C33A H33A 107.7 . . ?
P20A C33A H33B 107.7 . . ?
H33A C33A H33B 107.1 . . ?
C60A C33A P20A 118.5(10) . . ?
C60A C33A H33A 107.7 . . ?
C60A C33A H33B 107.7 . . ?
C42A C41A P40A 122.3(12) . . ?
C42A C41A C46A 117.4(14) . . ?
C46A C41A P40A 119.7(12) . . ?
C41A C42A H42A 118.5 . . ?
C43A C42A C41A 123.0(18) . . ?
C43A C42A H42A 118.5 . . ?
C42A C43A H43A 119.4 . . ?
C42A C43A C44A 121(2) . . ?
C44A C43A H43A 119.4 . . ?
C43A C44A H44A 121.0 . . ?
C43A C44A C45A 117.9(16) . . ?
C45A C44A H44A 121.0 . . ?
C44A C45A H45A 119.3 . . ?
C46A C45A C44A 121.3(18) . . ?
C46A C45A H45A 119.3 . . ?
C41A C46A H46A 120.5 . . ?
C45A C46A C41A 119.1(17) . . ?
C45A C46A H46A 120.5 . . ?
C48A C47A P40A 118.7(13) . . ?
C48A C47A C52A 117.6(14) . . ?
C52A C47A P40A 123.7(11) . . ?
C47A C48A H48A 119.3 . . ?
C49A C48A C47A 121.4(17) . . ?
C49A C48A H48A 119.3 . . ?
C48A C49A H49A 120.0 . . ?
C48A C49A C50A 120.0(19) . . ?
C50A C49A H49A 120.0 . . ?
C49A C50A H50A 120.4 . . ?
C51A C50A C49A 119.2(18) . . ?
C51A C50A H50A 120.4 . . ?
C50A C51A H51A 119.4 . . ?
C52A C51A C50A 121.1(19) . . ?
C52A C51A H51A 119.4 . . ?
C47A C52A H52A 119.7 . . ?
C51A C52A C47A 120.6(16) . . ?
C51A C52A H52A 119.7 . . ?
P40A C53A H53A 109.5 . . ?
P40A C53A H53B 109.5 . . ?
H53A C53A H53B 108.1 . . ?
C80A C53A P40A 110.5(10) . . ?
C80A C53A H53A 109.5 . . ?
C80A C53A H53B 109.5 . . ?
C61A C60A C33A 120.6(14) . . ?
C61A C60A C65A 115.9(15) . . ?
C65A C60A C33A 123.5(13) . . ?
C60A C61A H61A 118.3 . . ?
C62A C61A C60A 123.4(16) . . ?
C62A C61A H61A 118.3 . . ?
C61A C62A C63A 118.9(14) . . ?
C61A C62A C916 119.3(16) . . ?
C63A C62A C916 121.6(15) . . ?
O66A C63A C62A 119.5(14) . . ?
O66A C63A C64A 120.5(15) . . ?
C64A C63A C62A 120.0(15) . . ?
C63A C64A C617 121.5(15) . . ?
C65A C64A C63A 118.3(14) . . ?
C65A C64A C617 120.1(14) . . ?
C60A C65A H65A 118.3 . . ?
C64A C65A C60A 123.4(14) . . ?
C64A C65A H65A 118.3 . . ?
O66A C67A H67A 109.7 . . ?
O66A C67A H67B 109.7 . . ?
O66A C67A C68A 109.9(15) . . ?
H67A C67A H67B 108.2 . . ?
C68A C67A H67A 109.7 . . ?
C68A C67A H67B 109.7 . . ?
C67A C68A H68A 108.0 . . ?
C67A C68A H68B 108.0 . . ?
H68A C68A H68B 107.2 . . ?
C69A C68A C67A 117(2) . . ?
C69A C68A H68A 108.0 . . ?
C69A C68A H68B 108.0 . . ?
C68A C69A H69A 109.5 . . ?
C68A C69A H69B 109.5 . . ?
C68A C69A H69C 109.5 . . ?
H69A C69A H69B 109.5 . . ?
H69A C69A H69C 109.5 . . ?
H69B C69A H69C 109.5 . . ?
C71A C70A H70A 121.0 . . ?
C75A C70A H70A 121.0 . . ?
C75A C70A C71A 118.0(17) . . ?
C70A C71A H71A 118.4 . . ?
C72A C71A C70A 123.1(17) . . ?
C72A C71A H71A 118.4 . . ?
C71A C72A C73A 115.8(16) . . ?
C71A C72A C617 123.1(17) . . ?
C73A C72A C617 120.7(15) . . ?
O76A C73A C72A 117.3(15) . . ?
C74A C73A O76A 119.3(16) . . ?
C74A C73A C72A 123.2(15) . . ?
C73A C74A C75A 116.8(17) . . ?
C73A C74A C718 120.8(16) . . ?
C75A C74A C718 121.8(17) . . ?
C70A C75A C74A 122.1(19) . . ?
C70A C75A H75A 118.9 . . ?
C74A C75A H75A 118.9 . . ?
O76A C77A H77A 107.2 . . ?
O76A C77A H77B 107.2 . . ?
O76A C77A C78A 120.4(15) . . ?
H77A C77A H77B 106.9 . . ?
C78A C77A H77A 107.2 . . ?
C78A C77A H77B 107.2 . . ?
C77A C78A H78A 108.4 . . ?
C77A C78A H78B 108.4 . . ?
C77A C78A C79A 116(2) . . ?
H78A C78A H78B 107.4 . . ?
C79A C78A H78A 108.4 . . ?
C79A C78A H78B 108.4 . . ?
C78A C79A H79A 109.5 . . ?
C78A C79A H79B 109.5 . . ?
C78A C79A H79C 109.5 . . ?
H79A C79A H79B 109.5 . . ?
H79A C79A H79C 109.5 . . ?
H79B C79A H79C 109.5 . . ?
C81A C80A C53A 118.6(12) . . ?
C85A C80A C53A 123.1(13) . . ?
C85A C80A C81A 118.2(15) . . ?
C80A C81A H81A 120.3 . . ?
C82A C81A C80A 119.5(15) . . ?
C82A C81A H81A 120.3 . . ?
C81A C82A C83A 120.8(15) . . ?
C81A C82A C718 116.3(15) . . ?
C83A C82A C718 122.8(16) . . ?
O86A C83A C82A 119.8(15) . . ?
O86A C83A C84A 120.5(15) . . ?
C82A C83A C84A 119.7(16) . . ?
C83A C84A C819 119.8(17) . . ?
C85A C84A C83A 116.8(15) . . ?
C85A C84A C819 123.4(16) . . ?
C80A C85A H85A 117.8 . . ?
C84A C85A C80A 124.4(15) . . ?
C84A C85A H85A 117.8 . . ?
O86A C87A H87A 108.3 . . ?
O86A C87A H87B 108.3 . . ?
O86A C87A C88A 115.9(17) . . ?
H87A C87A H87B 107.4 . . ?
C88A C87A H87A 108.3 . . ?
C88A C87A H87B 108.3 . . ?
C87A C88A H88A 107.9 . . ?
C87A C88A H88B 107.9 . . ?
C87A C88A C89A 117(2) . . ?
H88A C88A H88B 107.2 . . ?
C89A C88A H88A 107.9 . . ?
C89A C88A H88B 107.9 . . ?
C88A C89A H89A 109.5 . . ?
C88A C89A H89B 109.5 . . ?
C88A C89A H89C 109.5 . . ?
H89A C89A H89B 109.5 . . ?
H89A C89A H89C 109.5 . . ?
H89B C89A H89C 109.5 . . ?
C91A C90A H90A 119.6 . . ?
C95A C90A H90A 119.6 . . ?
C95A C90A C91A 121(2) . . ?
C90A C91A H91A 120.2 . . ?
C92A C91A C90A 120(2) . . ?
C92A C91A H91A 120.2 . . ?
C91A C92A C93A 118.8(19) . . ?
C91A C92A C819 122.9(18) . . ?
C93A C92A C819 117.9(18) . . ?
O96A C93A C92A 120.1(17) . . ?
O96A C93A C94A 119.9(17) . . ?
C92A C93A C94A 119(2) . . ?
C93A C94A C916 117.7(17) . . ?
C95A C94A C93A 119.5(19) . . ?
C95A C94A C916 121.6(19) . . ?
C90A C95A C94A 122(2) . . ?
C90A C95A H95A 119.2 . . ?
C94A C95A H95A 119.2 . . ?
O96A C97A H97A 100.1 . . ?
O96A C97A H97B 100.1 . . ?
O96A C97A H97C 102.9 . . ?
O96A C97A H97D 102.9 . . ?
O96A C97A C98A 137(3) . . ?
O96A C97A C98B 147(4) . . ?
H97A C97A H97B 104.2 . . ?
H97C C97A H97D 105.1 . . ?
C98A C97A H97C 102.9 . . ?
C98A C97A H97D 102.9 . . ?
C98B C97A H97A 100.1 . . ?
C98B C97A H97B 100.1 . . ?
C97A C98A H98A 111.0 . . ?
C97A C98A H98B 111.0 . . ?
C97A C98A C99A 104(2) . . ?
H98A C98A H98B 109.0 . . ?
C99A C98A H98A 111.0 . . ?
C99A C98A H98B 111.0 . . ?
C97A C98B H98C 111.0 . . ?
C97A C98B H98D 111.0 . . ?
C97A C98B C99A 104(2) . . ?
H98C C98B H98D 109.0 . . ?
C99A C98B H98C 111.0 . . ?
C99A C98B H98D 111.0 . . ?
C98A C99A H99D 109.5 . . ?
C98A C99A H99E 109.5 . . ?
C98A C99A H99F 109.5 . . ?
C98B C99A H99A 109.5 . . ?
C98B C99A H99B 109.5 . . ?
C98B C99A H99C 109.5 . . ?
H99A C99A H99B 109.5 . . ?
H99A C99A H99C 109.5 . . ?
H99B C99A H99C 109.5 . . ?
H99D C99A H99E 109.5 . . ?
H99D C99A H99F 109.5 . . ?
H99E C99A H99F 109.5 . . ?
C64A C617 H61B 109.4 . . ?
C64A C617 H61C 109.4 . . ?
C72A C617 C64A 111.1(14) . . ?
C72A C617 H61B 109.4 . . ?
C72A C617 H61C 109.4 . . ?
H61B C617 H61C 108.0 . . ?
C74A C718 C82A 112.5(15) . . ?
C74A C718 H71B 109.1 . . ?
C74A C718 H71C 109.1 . . ?
C82A C718 H71B 109.1 . . ?
C82A C718 H71C 109.1 . . ?
H71B C718 H71C 107.8 . . ?
C84A C819 H81B 109.7 . . ?
C84A C819 H81C 109.7 . . ?
C92A C819 C84A 109.6(14) . . ?
C92A C819 H81B 109.7 . . ?
C92A C819 H81C 109.7 . . ?
H81B C819 H81C 108.2 . . ?
C62A C916 C94A 108.3(14) . . ?
C62A C916 H91B 110.0 . . ?
C62A C916 H91C 110.0 . . ?
C94A C916 H91B 110.0 . . ?
C94A C916 H91C 110.0 . . ?
H91B C916 H91C 108.4 . . ?
H90D C901 H90E 109.5 . . ?
H90D C901 H90F 109.5 . . ?
H90E C901 H90F 109.5 . . ?
C902 C901 H90D 109.5 . . ?
C902 C901 H90E 109.5 . . ?
C902 C901 H90F 109.5 . . ?
C901 C902 H90G 109.8 . . ?
C901 C902 H90H 109.8 . . ?
H90G C902 H90H 108.2 . . ?
C903 C902 C901 109(3) . . ?
C903 C902 H90G 109.8 . . ?
C903 C902 H90H 109.8 . . ?
C902 C903 C903 109(3) . 2_767 ?
C902 C903 H90I 109.8 . . ?
C902 C903 H90J 109.8 . . ?
C903 C903 H90I 109.8 2_767 . ?
C903 C903 H90J 109.8 2_767 . ?
H90I C903 H90J 108.2 . . ?

loop_
_geom_bond_atom_site_label_1
_geom_bond_atom_site_label_2
_geom_bond_distance
_geom_bond_site_symmetry_2
_geom_bond_publ_flag
Rh1 Cl1 2.414(3) . ?
Rh1 P20 2.323(4) . ?
Rh1 P40 2.315(4) 2_776 ?
Rh1 C4 2.003(12) . ?
Rh1 C15 2.029(12) . ?
P20 C21 1.845(14) . ?
P20 C27 1.800(14) . ?
P20 C33 1.814(15) . ?
P40 C41 1.828(14) . ?
P40 C47 1.850(14) . ?
P40 C53 1.884(13) . ?
O66 C63 1.40(2) . ?
O66 C67 1.415(11) . ?
O76 C73 1.37(2) . ?
O76 C77 1.413(10) . ?
O86 C83 1.365(17) . ?
O86 C87 1.418(10) . ?
O96 C93 1.35(2) . ?
O96 C97 1.422(10) . ?
C4 C5 1.387(18) . ?
C4 C9 1.399(17) . ?
C5 H5 0.9500 . ?
C5 C6 1.37(2) . ?
C6 H6 0.9500 . ?
C6 C7 1.39(2) . ?
C7 H7 0.9500 . ?
C7 C8 1.39(2) . ?
C8 H8 0.9500 . ?
C8 C9 1.37(2) . ?
C9 C10 1.462(19) . ?
C10 C11 1.421(15) . ?
C10 C15 1.373(18) . ?
C11 H11 0.9500 . ?
C11 C12 1.35(2) . ?
C12 H12 0.9500 . ?
C12 C13 1.36(2) . ?
C13 H13 0.9500 . ?
C13 C14 1.401(18) . ?
C14 H14 0.9500 . ?
C14 C15 1.403(18) . ?
C21 C22 1.38(2) . ?
C21 C26 1.37(2) . ?
C22 H22 0.9500 . ?
C22 C23 1.34(2) . ?
C23 H23 0.9500 . ?
C23 C24 1.35(3) . ?
C24 H24 0.9500 . ?
C24 C25 1.33(3) . ?
C25 H25 0.9500 . ?
C25 C26 1.40(2) . ?
C26 H26 0.9500 . ?
C27 C28 1.45(2) . ?
C27 C32 1.410(19) . ?
C28 H28 0.9500 . ?
C28 C29 1.39(2) . ?
C29 H29 0.9500 . ?
C29 C30 1.38(2) . ?
C30 H30 0.9500 . ?
C30 C31 1.38(2) . ?
C31 H31 0.9500 . ?
C31 C32 1.38(2) . ?
C32 H32 0.9500 . ?
C33 H33C 0.9900 . ?
C33 H33D 0.9900 . ?
C33 C60 1.52(2) . ?
C41 C42 1.386(19) . ?
C41 C46 1.37(2) . ?
C42 H42 0.9500 . ?
C42 C43 1.35(2) . ?
C43 H43 0.9500 . ?
C43 C44 1.40(3) . ?
C44 H44 0.9500 . ?
C44 C45 1.37(2) . ?
C45 H45 0.9500 . ?
C45 C46 1.412(18) . ?
C46 H46 0.9500 . ?
C47 C48 1.40(2) . ?
C47 C52 1.36(2) . ?
C48 H48 0.9500 . ?
C48 C49 1.38(2) . ?
C49 H49 0.9500 . ?
C49 C50 1.39(2) . ?
C50 H50 0.9500 . ?
C50 C51 1.35(3) . ?
C51 H51 0.9500 . ?
C51 C52 1.40(2) . ?
C52 H52 0.9500 . ?
C53 H53C 0.9900 . ?
C53 H53D 0.9900 . ?
C53 C80 1.44(2) . ?
C60 C61 1.35(2) . ?
C60 C65 1.35(2) . ?
C61 H61 0.9500 . ?
C61 C62 1.38(2) . ?
C62 C63 1.42(3) . ?
C62 C906 1.52(3) . ?
C63 C64 1.33(3) . ?
C64 C65 1.44(3) . ?
C64 C607 1.55(3) . ?
C65 H65 0.9500 . ?
C67 H67C 0.9900 . ?
C67 H67D 0.9900 . ?
C67 C68 1.472(10) . ?
C68 H68C 0.9900 . ?
C68 H68D 0.9900 . ?
C68 C69 1.471(10) . ?
C69 H69D 0.9800 . ?
C69 H69E 0.9800 . ?
C69 H69F 0.9800 . ?
C70 H70 0.9500 . ?
C70 C71 1.37(4) . ?
C70 C75 1.40(3) . ?
C71 H71 0.9500 . ?
C71 C72 1.41(4) . ?
C72 C73 1.45(3) . ?
C72 C607 1.50(4) . ?
C73 C74 1.36(3) . ?
C74 C75 1.41(3) . ?
C74 C708 1.51(2) . ?
C75 H75 0.9500 . ?
C77 H77C 0.9900 . ?
C77 H77D 0.9900 . ?
C77 C78 1.471(10) . ?
C78 H78C 0.9900 . ?
C78 H78D 0.9900 . ?
C78 C79 1.474(10) . ?
C79 H79D 0.9800 . ?
C79 H79E 0.9800 . ?
C79 H79F 0.9800 . ?
C80 C81 1.43(2) . ?
C80 C85 1.390(19) . ?
C81 H81 0.9500 . ?
C81 C82 1.35(2) . ?
C82 C83 1.40(2) . ?
C82 C708 1.56(2) . ?
C83 C84 1.42(2) . ?
C84 C85 1.36(2) . ?
C84 C809 1.527(19) . ?
C85 H85 0.9500 . ?
C87 H87C 0.9900 . ?
C87 H87D 0.9900 . ?
C87 C88 1.477(10) . ?
C88 H88C 0.9900 . ?
C88 H88D 0.9900 . ?
C88 C89 1.478(10) . ?
C89 H89D 0.9800 . ?
C89 H89E 0.9800 . ?
C89 H89F 0.9800 . ?
C90 H90 0.9500 . ?
C90 C91 1.32(3) . ?
C90 C95 1.40(3) . ?
C91 H91 0.9500 . ?
C91 C92 1.38(2) . ?
C92 C93 1.43(2) . ?
C92 C809 1.51(2) . ?
C93 C94 1.37(2) . ?
C94 C95 1.42(3) . ?
C94 C906 1.51(3) . ?
C95 H95 0.9500 . ?
C97 H97E 0.9900 . ?
C97 H97F 0.9900 . ?
C97 C98 1.479(10) . ?
C98 H98E 0.9900 . ?
C98 H98F 0.9900 . ?
C98 C99 1.477(10) . ?
C99 H99G 0.9800 . ?
C99 H99H 0.9800 . ?
C99 H99I 0.9800 . ?
C607 H60A 0.9900 . ?
C607 H60B 0.9900 . ?
C708 H70B 0.9900 . ?
C708 H70C 0.9900 . ?
C809 H80A 0.9900 . ?
C809 H80B 0.9900 . ?
C906 H90B 0.9900 . ?
C906 H90C 0.9900 . ?
Rh1A Cl1A 2.419(3) . ?
Rh1A P20A 2.324(4) . ?
Rh1A P40A 2.311(4) 2_666 ?
Rh1A C4A 1.992(14) . ?
Rh1A C15A 2.062(12) . ?
P20A C21A 1.844(13) . ?
P20A C27A 1.832(12) . ?
P20A C33A 1.839(15) . ?
P40A C41A 1.828(14) . ?
P40A C47A 1.817(15) . ?
P40A C53A 1.870(14) . ?
O66A C63A 1.373(18) . ?
O66A C67A 1.418(10) . ?
O76A C73A 1.375(18) . ?
O76A C77A 1.412(10) . ?
O86A C83A 1.38(2) . ?
O86A C87A 1.421(10) . ?
O96A C93A 1.35(2) . ?
O96A C97A 1.414(11) . ?
C4A C5A 1.35(2) . ?
C4A C9A 1.417(18) . ?
C5A H5A 0.9500 . ?
C5A C6A 1.43(2) . ?
C6A H6A 0.9500 . ?
C6A C7A 1.40(2) . ?
C7A H7A 0.9500 . ?
C7A C8A 1.37(2) . ?
C8A H8A 0.9500 . ?
C8A C9A 1.388(18) . ?
C9A C10A 1.46(2) . ?
C10A C11A 1.369(19) . ?
C10A C15A 1.401(17) . ?
C11A H11A 0.9500 . ?
C11A C12A 1.34(2) . ?
C12A H12A 0.9500 . ?
C12A C13A 1.39(2) . ?
C13A H13A 0.9500 . ?
C13A C14A 1.40(2) . ?
C14A H14A 0.9500 . ?
C14A C15A 1.352(19) . ?
C21A C22A 1.35(2) . ?
C21A C26A 1.37(2) . ?
C22A H22A 0.9500 . ?
C22A C23A 1.43(2) . ?
C23A H23A 0.9500 . ?
C23A C24A 1.35(3) . ?
C24A H24A 0.9500 . ?
C24A C25A 1.31(3) . ?
C25A H25A 0.9500 . ?
C25A C26A 1.41(2) . ?
C26A H26A 0.9500 . ?
C27A C28A 1.37(2) . ?
C27A C32A 1.40(2) . ?
C28A H28A 0.9500 . ?
C28A C29A 1.41(2) . ?
C29A H29A 0.9500 . ?
C29A C30A 1.39(3) . ?
C30A H30A 0.9500 . ?
C30A C31A 1.30(3) . ?
C31A H31A 0.9500 . ?
C31A C32A 1.429(19) . ?
C32A H32A 0.9500 . ?
C33A H33A 0.9900 . ?
C33A H33B 0.9900 . ?
C33A C60A 1.53(2) . ?
C41A C42A 1.38(2) . ?
C41A C46A 1.39(2) . ?
C42A H42A 0.9500 . ?
C42A C43A 1.34(2) . ?
C43A H43A 0.9500 . ?
C43A C44A 1.35(3) . ?
C44A H44A 0.9500 . ?
C44A C45A 1.40(3) . ?
C45A H45A 0.9500 . ?
C45A C46A 1.39(2) . ?
C46A H46A 0.9500 . ?
C47A C48A 1.39(2) . ?
C47A C52A 1.40(2) . ?
C48A H48A 0.9500 . ?
C48A C49A 1.35(2) . ?
C49A H49A 0.9500 . ?
C49A C50A 1.39(3) . ?
C50A H50A 0.9500 . ?
C50A C51A 1.37(3) . ?
C51A H51A 0.9500 . ?
C51A C52A 1.34(2) . ?
C52A H52A 0.9500 . ?
C53A H53A 0.9900 . ?
C53A H53B 0.9900 . ?
C53A C80A 1.51(2) . ?
C60A C61A 1.39(2) . ?
C60A C65A 1.40(2) . ?
C61A H61A 0.9500 . ?
C61A C62A 1.36(2) . ?
C62A C63A 1.40(2) . ?
C62A C916 1.53(2) . ?
C63A C64A 1.39(2) . ?
C64A C65A 1.38(2) . ?
C64A C617 1.53(2) . ?
C65A H65A 0.9500 . ?
C67A H67A 0.9900 . ?
C67A H67B 0.9900 . ?
C67A C68A 1.475(10) . ?
C68A H68A 0.9900 . ?
C68A H68B 0.9900 . ?
C68A C69A 1.474(10) . ?
C69A H69A 0.9800 . ?
C69A H69B 0.9800 . ?
C69A H69C 0.9800 . ?
C70A H70A 0.9500 . ?
C70A C71A 1.41(3) . ?
C70A C75A 1.31(3) . ?
C71A H71A 0.9500 . ?
C71A C72A 1.38(2) . ?
C72A C73A 1.39(2) . ?
C72A C617 1.49(2) . ?
C73A C74A 1.37(2) . ?
C74A C75A 1.45(3) . ?
C74A C718 1.48(2) . ?
C75A H75A 0.9500 . ?
C77A H77A 0.9900 . ?
C77A H77B 0.9900 . ?
C77A C78A 1.467(10) . ?
C78A H78A 0.9900 . ?
C78A H78B 0.9900 . ?
C78A C79A 1.472(10) . ?
C79A H79A 0.9800 . ?
C79A H79B 0.9800 . ?
C79A H79C 0.9800 . ?
C80A C81A 1.43(2) . ?
C80A C85A 1.38(2) . ?
C81A H81A 0.9500 . ?
C81A C82A 1.34(2) . ?
C82A C83A 1.42(2) . ?
C82A C718 1.54(2) . ?
C83A C84A 1.44(2) . ?
C84A C85A 1.34(2) . ?
C84A C819 1.49(2) . ?
C85A H85A 0.9500 . ?
C87A H87A 0.9900 . ?
C87A H87B 0.9900 . ?
C87A C88A 1.473(10) . ?
C88A H88A 0.9900 . ?
C88A H88B 0.9900 . ?
C88A C89A 1.476(10) . ?
C89A H89A 0.9800 . ?
C89A H89B 0.9800 . ?
C89A H89C 0.9800 . ?
C90A H90A 0.9500 . ?
C90A C91A 1.42(3) . ?
C90A C95A 1.33(3) . ?
C91A H91A 0.9500 . ?
C91A C92A 1.40(3) . ?
C92A C93A 1.40(2) . ?
C92A C819 1.47(3) . ?
C93A C94A 1.42(3) . ?
C94A C95A 1.38(3) . ?
C94A C916 1.53(3) . ?
C95A H95A 0.9500 . ?
C97A H97A 0.9900 . ?
C97A H97B 0.9900 . ?
C97A H97C 0.9900 . ?
C97A H97D 0.9900 . ?
C97A C98A 1.471(10) . ?
C97A C98B 1.471(10) . ?
C98A H98A 0.9900 . ?
C98A H98B 0.9900 . ?
C98A C99A 1.477(10) . ?
C98B H98C 0.9900 . ?
C98B H98D 0.9900 . ?
C98B C99A 1.478(10) . ?
C99A H99A 0.9800 . ?
C99A H99B 0.9800 . ?
C99A H99C 0.9800 . ?
C99A H99D 0.9800 . ?
C99A H99E 0.9800 . ?
C99A H99F 0.9800 . ?
C617 H61B 0.9900 . ?
C617 H61C 0.9900 . ?
C718 H71B 0.9900 . ?
C718 H71C 0.9900 . ?
C819 H81B 0.9900 . ?
C819 H81C 0.9900 . ?
C916 H91B 0.9900 . ?
C916 H91C 0.9900 . ?
C901 H90D 0.9800 . ?
C901 H90E 0.9800 . ?
C901 H90F 0.9800 . ?
C901 C902 1.52(3) . ?
C902 H90G 0.9900 . ?
C902 H90H 0.9900 . ?
C902 C903 1.52(3) . ?
C903 C903 1.52(3) 2_767 ?
C903 H90I 0.9900 . ?
C903 H90J 0.9900 . ?

loop_
_geom_torsion_atom_site_label_1
_geom_torsion_atom_site_label_2
_geom_torsion_atom_site_label_3
_geom_torsion_atom_site_label_4
_geom_torsion
_geom_torsion_site_symmetry_1
_geom_torsion_site_symmetry_2
_geom_torsion_site_symmetry_3
_geom_torsion_site_symmetry_4
_geom_torsion_publ_flag
Rh1 P20 C21 C22 -7.1(11) . . . . ?
Rh1 P20 C21 C26 174.9(10) . . . . ?
Rh1 P20 C27 C28 79.7(11) . . . . ?
Rh1 P20 C27 C32 -94.3(12) . . . . ?
Rh1 P20 C33 C60 174.4(11) . . . . ?
Rh1 P40 C41 C42 -94.4(13) 2_776 . . . ?
Rh1 P40 C41 C46 78.9(12) 2_776 . . . ?
Rh1 P40 C47 C48 -22.8(11) 2_776 . . . ?
Rh1 P40 C47 C52 159.4(10) 2_776 . . . ?
Rh1 P40 C53 C80 170.1(8) 2_776 . . . ?
Rh1 C4 C5 C6 177.6(12) . . . . ?
Rh1 C4 C9 C8 -177.7(12) . . . . ?
Rh1 C4 C9 C10 -0.2(18) . . . . ?
P20 C21 C22 C23 -179.9(11) . . . . ?
P20 C21 C26 C25 179.4(10) . . . . ?
P20 C27 C28 C29 -174.9(12) . . . . ?
P20 C27 C32 C31 173.5(12) . . . . ?
P20 C33 C60 C61 -94.9(15) . . . . ?
P20 C33 C60 C65 84.6(17) . . . . ?
P40 C41 C42 C43 173.9(13) . . . . ?
P40 C41 C46 C45 -174.0(12) . . . . ?
P40 C47 C48 C49 -177.3(12) . . . . ?
P40 C47 C52 C51 -180.0(12) . . . . ?
P40 C53 C80 C81 -100.3(12) . . . . ?
P40 C53 C80 C85 77.3(15) . . . . ?
O66 C63 C64 C65 176.1(15) . . . . ?
O66 C63 C64 C607 -12(3) . . . . ?
O66 C67 C68 C69 71(3) . . . . ?
O76 C73 C74 C75 179.5(15) . . . . ?
O76 C73 C74 C708 -9(3) . . . . ?
O76 C77 C78 C79 -175.4(15) . . . . ?
O86 C83 C84 C85 179.4(12) . . . . ?
O86 C83 C84 C809 -2.2(19) . . . . ?
O86 C87 C88 C89 68(2) . . . . ?
O96 C93 C94 C95 177.7(14) . . . . ?
O96 C93 C94 C906 -8(2) . . . . ?
O96 C97 C98 C99 -175.3(16) . . . . ?
C4 C5 C6 C7 5(3) . . . . ?
C4 C9 C10 C11 179.1(15) . . . . ?
C4 C9 C10 C15 3(2) . . . . ?
C5 C4 C9 C8 3(2) . . . . ?
C5 C4 C9 C10 -179.3(14) . . . . ?
C5 C6 C7 C8 -6(3) . . . . ?
C6 C7 C8 C9 6(3) . . . . ?
C7 C8 C9 C4 -4(3) . . . . ?
C7 C8 C9 C10 178.6(17) . . . . ?
C8 C9 C10 C11 -4(3) . . . . ?
C8 C9 C10 C15 -179.8(16) . . . . ?
C9 C4 C5 C6 -3(2) . . . . ?
C9 C10 C11 C12 -174.8(15) . . . . ?
C9 C10 C15 Rh1 -4.5(17) . . . . ?
C9 C10 C15 C14 174.9(14) . . . . ?
C10 C11 C12 C13 0(2) . . . . ?
C11 C10 C15 Rh1 179.0(11) . . . . ?
C11 C10 C15 C14 -2(2) . . . . ?
C11 C12 C13 C14 -1(3) . . . . ?
C12 C13 C14 C15 0(2) . . . . ?
C13 C14 C15 Rh1 -179.7(11) . . . . ?
C13 C14 C15 C10 1(2) . . . . ?
C15 C10 C11 C12 1(2) . . . . ?
C21 P20 C27 C28 -157.2(11) . . . . ?
C21 P20 C27 C32 28.8(14) . . . . ?
C21 P20 C33 C60 52.1(14) . . . . ?
C21 C22 C23 C24 0(2) . . . . ?
C22 C21 C26 C25 1.4(19) . . . . ?
C22 C23 C24 C25 2(3) . . . . ?
C23 C24 C25 C26 -2(2) . . . . ?
C24 C25 C26 C21 1(2) . . . . ?
C26 C21 C22 C23 -2(2) . . . . ?
C27 P20 C21 C22 -132.8(10) . . . . ?
C27 P20 C21 C26 49.2(12) . . . . ?
C27 P20 C33 C60 -57.6(14) . . . . ?
C27 C28 C29 C30 1(3) . . . . ?
C28 C27 C32 C31 -1(2) . . . . ?
C28 C29 C30 C31 -1(3) . . . . ?
C29 C30 C31 C32 0(3) . . . . ?
C30 C31 C32 C27 1(3) . . . . ?
C32 C27 C28 C29 0(2) . . . . ?
C33 P20 C21 C22 114.1(11) . . . . ?
C33 P20 C21 C26 -64.0(12) . . . . ?
C33 P20 C27 C28 -45.0(13) . . . . ?
C33 P20 C27 C32 141.0(12) . . . . ?
C33 C60 C61 C62 172.3(14) . . . . ?
C33 C60 C65 C64 -171.2(14) . . . . ?
C41 P40 C47 C48 -147.0(10) . . . . ?
C41 P40 C47 C52 35.3(13) . . . . ?
C41 P40 C53 C80 -63.8(11) . . . . ?
C41 C42 C43 C44 0(3) . . . . ?
C42 C41 C46 C45 0(2) . . . . ?
C42 C43 C44 C45 -1(3) . . . . ?
C43 C44 C45 C46 2(3) . . . . ?
C44 C45 C46 C41 -1(2) . . . . ?
C46 C41 C42 C43 1(2) . . . . ?
C47 P40 C41 C42 29.6(15) . . . . ?
C47 P40 C41 C46 -157.1(12) . . . . ?
C47 P40 C53 C80 46.9(10) . . . . ?
C47 C48 C49 C50 -2(2) . . . . ?
C48 C47 C52 C51 2(2) . . . . ?
C48 C49 C50 C51 0(3) . . . . ?
C49 C50 C51 C52 3(3) . . . . ?
C50 C51 C52 C47 -4(3) . . . . ?
C52 C47 C48 C49 1(2) . . . . ?
C53 P40 C41 C42 137.3(13) . . . . ?
C53 P40 C41 C46 -49.4(13) . . . . ?
C53 P40 C47 C48 103.1(11) . . . . ?
C53 P40 C47 C52 -74.6(12) . . . . ?
C53 C80 C81 C82 174.5(13) . . . . ?
C53 C80 C85 C84 -170.5(12) . . . . ?
C60 C61 C62 C63 1(2) . . . . ?
C60 C61 C62 C906 175.5(15) . . . . ?
C61 C60 C65 C64 8(2) . . . . ?
C61 C62 C63 O66 -174.9(15) . . . . ?
C61 C62 C63 C64 4(2) . . . . ?
C61 C62 C906 C94 -56(2) . . . . ?
C62 C63 C64 C65 -2(3) . . . . ?
C62 C63 C64 C607 169.7(16) . . . . ?
C63 O66 C67 C68 -114(3) . . . . ?
C63 C62 C906 C94 117.8(19) . . . . ?
C63 C64 C65 C60 -4(2) . . . . ?
C63 C64 C607 C72 -134(2) . . . . ?
C65 C60 C61 C62 -7(2) . . . . ?
C65 C64 C607 C72 38(2) . . . . ?
C67 O66 C63 C62 115(3) . . . . ?
C67 O66 C63 C64 -64(3) . . . . ?
C70 C71 C72 C73 5(3) . . . . ?
C70 C71 C72 C607 170(2) . . . . ?
C71 C70 C75 C74 2(4) . . . . ?
C71 C72 C73 O76 177.9(16) . . . . ?
C71 C72 C73 C74 -3(3) . . . . ?
C71 C72 C607 C64 -96(2) . . . . ?
C72 C73 C74 C75 1(3) . . . . ?
C72 C73 C74 C708 172.3(15) . . . . ?
C73 O76 C77 C78 -170.5(15) . . . . ?
C73 C72 C607 C64 69(2) . . . . ?
C73 C74 C75 C70 0(3) . . . . ?
C73 C74 C708 C82 -61(2) . . . . ?
C75 C70 C71 C72 -5(4) . . . . ?
C75 C74 C708 C82 111.0(19) . . . . ?
C77 O76 C73 C72 90.0(18) . . . . ?
C77 O76 C73 C74 -89.0(19) . . . . ?
C80 C81 C82 C83 -4(2) . . . . ?
C80 C81 C82 C708 175.6(14) . . . . ?
C81 C80 C85 C84 7.3(19) . . . . ?
C81 C82 C83 O86 -175.7(13) . . . . ?
C81 C82 C83 C84 8(2) . . . . ?
C81 C82 C708 C74 -67(2) . . . . ?
C82 C83 C84 C85 -5(2) . . . . ?
C82 C83 C84 C809 173.8(13) . . . . ?
C83 O86 C87 C88 -179.9(13) . . . . ?
C83 C82 C708 C74 112.8(18) . . . . ?
C83 C84 C85 C80 -4(2) . . . . ?
C83 C84 C809 C92 -134.0(14) . . . . ?
C85 C80 C81 C82 -3(2) . . . . ?
C85 C84 C809 C92 44.3(18) . . . . ?
C87 O86 C83 C82 102.2(16) . . . . ?
C87 O86 C83 C84 -81.9(17) . . . . ?
C90 C91 C92 C93 -6(3) . . . . ?
C90 C91 C92 C809 165.6(17) . . . . ?
C91 C90 C95 C94 1(3) . . . . ?
C91 C92 C93 O96 -176.8(14) . . . . ?
C91 C92 C93 C94 11(2) . . . . ?
C91 C92 C809 C84 -92.8(17) . . . . ?
C92 C93 C94 C95 -11(2) . . . . ?
C92 C93 C94 C906 163.3(16) . . . . ?
C93 O96 C97 C98 -86.3(19) . . . . ?
C93 C92 C809 C84 78.6(18) . . . . ?
C93 C94 C95 C90 5(3) . . . . ?
C93 C94 C906 C62 -70(2) . . . . ?
C95 C90 C91 C92 0(3) . . . . ?
C95 C94 C906 C62 103(2) . . . . ?
C97 O96 C93 C92 103.3(16) . . . . ?
C97 O96 C93 C94 -84.8(18) . . . . ?
C607 C64 C65 C60 -176.6(15) . . . . ?
C607 C72 C73 O76 12(2) . . . . ?
C607 C72 C73 C74 -169.1(17) . . . . ?
C708 C74 C75 C70 -171.9(19) . . . . ?
C708 C82 C83 O86 4(2) . . . . ?
C708 C82 C83 C84 -171.6(14) . . . . ?
C809 C84 C85 C80 178.1(12) . . . . ?
C809 C92 C93 O96 11(2) . . . . ?
C809 C92 C93 C94 -160.7(15) . . . . ?
C906 C62 C63 O66 11(2) . . . . ?
C906 C62 C63 C64 -170.5(16) . . . . ?
C906 C94 C95 C90 -168.9(17) . . . . ?
Rh1A P20A C21A C22A 5.4(14) . . . . ?
Rh1A P20A C21A C26A -172.6(11) . . . . ?
Rh1A P20A C27A C28A -79.5(12) . . . . ?
Rh1A P20A C27A C32A 94.9(11) . . . . ?
Rh1A P20A C33A C60A 174.3(9) . . . . ?
Rh1A P40A C41A C42A 86.6(14) 2_666 . . . ?
Rh1A P40A C41A C46A -84.2(12) 2_666 . . . ?
Rh1A P40A C47A C48A 30.0(12) 2_666 . . . ?
Rh1A P40A C47A C52A -151.0(11) 2_666 . . . ?
Rh1A P40A C53A C80A -169.7(7) 2_666 . . . ?
Rh1A C4A C5A C6A 179.9(12) . . . . ?
Rh1A C4A C9A C8A 179.4(11) . . . . ?
Rh1A C4A C9A C10A -2.8(17) . . . . ?
P20A C21A C22A C23A 179.4(14) . . . . ?
P20A C21A C26A C25A -178.1(12) . . . . ?
P20A C27A C28A C29A 172.2(11) . . . . ?
P20A C27A C32A C31A -173.3(11) . . . . ?
P20A C33A C60A C61A 86.4(16) . . . . ?
P20A C33A C60A C65A -91.2(16) . . . . ?
P40A C41A C42A C43A -173.0(14) . . . . ?
P40A C41A C46A C45A 172.0(13) . . . . ?
P40A C47A C48A C49A -178.2(13) . . . . ?
P40A C47A C52A C51A 179.3(13) . . . . ?
P40A C53A C80A C81A 96.9(13) . . . . ?
P40A C53A C80A C85A -79.4(15) . . . . ?
O66A C63A C64A C65A 178.1(14) . . . . ?
O66A C63A C64A C617 1(2) . . . . ?
O66A C67A C68A C69A 56(3) . . . . ?
O76A C73A C74A C75A 179.6(14) . . . . ?
O76A C73A C74A C718 8(2) . . . . ?
O76A C77A C78A C79A 177(2) . . . . ?
O86A C83A C84A C85A -174.5(14) . . . . ?
O86A C83A C84A C819 6(2) . . . . ?
O86A C87A C88A C89A 179(3) . . . . ?
O96A C93A C94A C95A 176.6(15) . . . . ?
O96A C93A C94A C916 9(2) . . . . ?
O96A C97A C98A C99A 170(4) . . . . ?
O96A C97A C98B C99A -168(5) . . . . ?
C4A C5A C6A C7A 0(3) . . . . ?
C4A C9A C10A C11A -176.7(15) . . . . ?
C4A C9A C10A C15A -0.5(19) . . . . ?
C5A C4A C9A C8A -1(2) . . . . ?
C5A C4A C9A C10A 176.7(14) . . . . ?
C5A C6A C7A C8A 0(3) . . . . ?
C6A C7A C8A C9A -1(3) . . . . ?
C7A C8A C9A C4A 1(2) . . . . ?
C7A C8A C9A C10A -176.2(16) . . . . ?
C8A C9A C10A C11A 1(3) . . . . ?
C8A C9A C10A C15A 177.0(15) . . . . ?
C9A C4A C5A C6A 0(2) . . . . ?
C9A C10A C11A C12A 174.0(16) . . . . ?
C9A C10A C15A Rh1A 3.4(16) . . . . ?
C9A C10A C15A C14A -175.0(14) . . . . ?
C10A C11A C12A C13A 1(3) . . . . ?
C11A C10A C15A Rh1A -179.9(11) . . . . ?
C11A C10A C15A C14A 2(2) . . . . ?
C11A C12A C13A C14A 1(3) . . . . ?
C12A C13A C14A C15A -2(2) . . . . ?
C13A C14A C15A Rh1A -178.0(11) . . . . ?
C13A C14A C15A C10A 0(2) . . . . ?
C15A C10A C11A C12A -2(2) . . . . ?
C21A P20A C27A C28A 157.2(12) . . . . ?
C21A P20A C27A C32A -28.4(14) . . . . ?
C21A P20A C33A C60A -62.6(12) . . . . ?
C21A C22A C23A C24A 1(3) . . . . ?
C22A C21A C26A C25A 4(2) . . . . ?
C22A C23A C24A C25A 0(3) . . . . ?
C23A C24A C25A C26A 2(3) . . . . ?
C24A C25A C26A C21A -4(2) . . . . ?
C26A C21A C22A C23A -3(2) . . . . ?
C27A P20A C21A C22A 130.5(13) . . . . ?
C27A P20A C21A C26A -47.4(14) . . . . ?
C27A P20A C33A C60A 48.8(12) . . . . ?
C27A C28A C29A C30A 2(2) . . . . ?
C28A C27A C32A C31A 1(2) . . . . ?
C28A C29A C30A C31A 0(3) . . . . ?
C29A C30A C31A C32A -1(3) . . . . ?
C30A C31A C32A C27A 1(2) . . . . ?
C32A C27A C28A C29A -2(2) . . . . ?
C33A P20A C21A C22A -117.5(13) . . . . ?
C33A P20A C21A C26A 64.6(14) . . . . ?
C33A P20A C27A C28A 43.9(13) . . . . ?
C33A P20A C27A C32A -141.7(12) . . . . ?
C33A C60A C61A C62A -179.3(14) . . . . ?
C33A C60A C65A C64A 179.9(14) . . . . ?
C41A P40A C47A C48A 154.1(12) . . . . ?
C41A P40A C47A C52A -26.9(14) . . . . ?
C41A P40A C53A C80A 62.7(10) . . . . ?
C41A C42A C43A C44A 2(3) . . . . ?
C42A C41A C46A C45A 1(2) . . . . ?
C42A C43A C44A C45A -1(3) . . . . ?
C43A C44A C45A C46A 0(3) . . . . ?
C44A C45A C46A C41A 0(3) . . . . ?
C46A C41A C42A C43A -2(3) . . . . ?
C47A P40A C41A C42A -35.3(15) . . . . ?
C47A P40A C41A C46A 153.9(12) . . . . ?
C47A P40A C53A C80A -49.1(10) . . . . ?
C47A C48A C49A C50A -3(3) . . . . ?
C48A C47A C52A C51A -2(2) . . . . ?
C48A C49A C50A C51A 1(3) . . . . ?
C49A C50A C51A C52A 0(3) . . . . ?
C50A C51A C52A C47A 0(3) . . . . ?
C52A C47A C48A C49A 3(2) . . . . ?
C53A P40A C41A C42A -143.6(13) . . . . ?
C53A P40A C41A C46A 45.6(14) . . . . ?
C53A P40A C47A C48A -95.5(12) . . . . ?
C53A P40A C47A C52A 83.6(13) . . . . ?
C53A C80A C81A C82A -170.5(13) . . . . ?
C53A C80A C85A C84A 169.5(14) . . . . ?
C60A C61A C62A C63A 1(3) . . . . ?
C60A C61A C62A C916 -174.6(15) . . . . ?
C61A C60A C65A C64A 2(2) . . . . ?
C61A C62A C63A O66A -177.5(14) . . . . ?
C61A C62A C63A C64A -1(2) . . . . ?
C61A C62A C916 C94A 56(2) . . . . ?
C62A C63A C64A C65A 1(2) . . . . ?
C62A C63A C64A C617 -176.2(14) . . . . ?
C63A O66A C67A C68A 178.7(15) . . . . ?
C63A C62A C916 C94A -119.3(18) . . . . ?
C63A C64A C65A C60A -2(2) . . . . ?
C63A C64A C617 C72A 125.5(16) . . . . ?
C65A C60A C61A C62A -1(2) . . . . ?
C65A C64A C617 C72A -52(2) . . . . ?
C67A O66A C63A C62A -98.6(18) . . . . ?
C67A O66A C63A C64A 84.5(19) . . . . ?
C70A C71A C72A C73A -2(3) . . . . ?
C70A C71A C72A C617 -176.1(17) . . . . ?
C71A C70A C75A C74A -10(3) . . . . ?
C71A C72A C73A O76A 179.8(14) . . . . ?
C71A C72A C73A C74A -5(2) . . . . ?
C71A C72A C617 C64A 109.0(19) . . . . ?
C72A C73A C74A C75A 5(2) . . . . ?
C72A C73A C74A C718 -167.0(16) . . . . ?
C73A O76A C77A C78A -1(4) . . . . ?
C73A C72A C617 C64A -65(2) . . . . ?
C73A C74A C75A C70A 3(3) . . . . ?
C73A C74A C718 C82A 59(2) . . . . ?
C75A C70A C71A C72A 9(3) . . . . ?
C75A C74A C718 C82A -112.6(19) . . . . ?
C77A O76A C73A C72A -89(2) . . . . ?
C77A O76A C73A C74A 96(2) . . . . ?
C80A C81A C82A C83A 0(2) . . . . ?
C80A C81A C82A C718 -175.9(14) . . . . ?
C81A C80A C85A C84A -7(2) . . . . ?
C81A C82A C83A O86A 173.7(14) . . . . ?
C81A C82A C83A C84A -6(2) . . . . ?
C81A C82A C718 C74A 63(2) . . . . ?
C82A C83A C84A C85A 6(2) . . . . ?
C82A C83A C84A C819 -174.4(14) . . . . ?
C83A O86A C87A C88A -87(3) . . . . ?
C83A C82A C718 C74A -113.4(19) . . . . ?
C83A C84A C85A C80A 1(2) . . . . ?
C83A C84A C819 C92A 130.3(17) . . . . ?
C85A C80A C81A C82A 6(2) . . . . ?
C85A C84A C819 C92A -50(2) . . . . ?
C87A O86A C83A C82A -77(2) . . . . ?
C87A O86A C83A C84A 103.4(19) . . . . ?
C90A C91A C92A C93A 3(3) . . . . ?
C90A C91A C92A C819 -169.1(16) . . . . ?
C91A C90A C95A C94A -4(3) . . . . ?
C91A C92A C93A O96A -178.0(15) . . . . ?
C91A C92A C93A C94A -7(2) . . . . ?
C91A C92A C819 C84A 94(2) . . . . ?
C92A C93A C94A C95A 6(2) . . . . ?
C92A C93A C94A C916 -161.8(15) . . . . ?
C93A O96A C97A C98A 98(6) . . . . ?
C93A O96A C97A C98B -93(7) . . . . ?
C93A C92A C819 C84A -79(2) . . . . ?
C93A C94A C95A C90A 0(3) . . . . ?
C93A C94A C916 C62A 68(2) . . . . ?
C95A C90A C91A C92A 2(3) . . . . ?
C95A C94A C916 C62A -99.1(19) . . . . ?
C97A O96A C93A C92A -102(3) . . . . ?
C97A O96A C93A C94A 87(3) . . . . ?
C617 C64A C65A C60A 175.3(15) . . . . ?
C617 C72A C73A O76A -6(2) . . . . ?
C617 C72A C73A C74A 169.2(15) . . . . ?
C718 C74A C75A C70A 174.7(19) . . . . ?
C718 C82A C83A O86A -10(2) . . . . ?
C718 C82A C83A C84A 169.8(15) . . . . ?
C819 C84A C85A C80A -179.0(15) . . . . ?
C819 C92A C93A O96A -5(2) . . . . ?
C819 C92A C93A C94A 165.6(15) . . . . ?
C916 C62A C63A O66A -2(2) . . . . ?
C916 C62A C63A C64A 174.7(15) . . . . ?
C916 C94A C95A C90A 166.8(17) . . . . ?
C901 C902 C903 C903 175(4) . . . 2_767 ?

loop_
_twin_individual_id
_twin_individual_mass_fraction_refined
1 0.89(7)
2 0.037(4)
3 0.07(7)

loop_
_exptl_oxdiff_crystal_face_indexfrac_h
_exptl_oxdiff_crystal_face_indexfrac_k
_exptl_oxdiff_crystal_face_indexfrac_l
_exptl_oxdiff_crystal_face_x
_exptl_oxdiff_crystal_face_y
_exptl_oxdiff_crystal_face_z
-0.1202 1.0542 13.5983 -0.9572 0.2487 0.1480
-1.9967 -2.0032 -0.9886 -0.0060 -0.0149 -0.2383
-8.2960 8.3626 0.8823 0.2498 0.9634 -0.0967
8.6398 -7.9789 -0.6903 -0.2489 -0.9584 0.1399
3.9769 11.3095 4.3720 0.1168 0.4822 0.8682
-0.1257 -1.2692 -13.6538 0.9528 -0.2479 -0.1752
10.6715 4.7823 3.4975 -0.0644 -0.2847 0.9564
